data_4078028
loop_
_publ_author_name
'Kameo, Hajime'
'Hashimoto, Yasuhiro'
'Nakazawa, Hiroshi'

_publ_section_title
;
 Synthesis of Rhodaboratranes Bearing Phosphine-Tethered Boranes:
 Evaluation of the Metal--Boron Interaction
;
_journal_issue 8
_journal_name_full Organometallics
_journal_page_first 3155
_journal_paper_doi 10.1021/om3000423
_journal_volume 31
_journal_year 2012
_chemical_formula_moiety 'C55 H45 O1 P3 Rh, C20 H40 K O8, 2(C4 H8 O)'
_chemical_formula_sum 'C83 H101 K O11 P3 Rh'
_chemical_formula_weight 1509.56
_space_group_IT_number 2
_symmetry_cell_setting triclinic
_symmetry_Int_Tables_number 2
_symmetry_space_group_name_Hall '-P 1'
_symmetry_space_group_name_H-M 'P -1'
_cell_angle_alpha 88.517(4)
_cell_angle_beta 88.374(4)
_cell_angle_gamma 97.966(5)
_cell_formula_units_Z 2
_cell_length_a 13.947(3)
_cell_length_b 14.296(3)
_cell_length_c 19.759(4)
_cell_measurement_reflns_used 11623
_cell_measurement_temperature 150(2)
_cell_measurement_theta_max 27.4835
_cell_measurement_theta_min 4.0592
_cell_volume 3898.3(14)
_computing_cell_refinement CrystalClear
_computing_data_collection 'CrystalClear (Rigaku, 2001)'
_computing_molecular_graphics 'Ortep-3 for Windows (Farrugia, 1997)'
_computing_publication_material SHELXL97
_computing_structure_refinement 'SHELXL-97 (Sheldrick, 1997)'
_computing_structure_solution 'SIR97 (Altomare <i>et al.</i>,  1999)'
_diffrn_ambient_temperature 150(2)
_diffrn_detector_area_resol_mean 7.32
_diffrn_measured_fraction_theta_full 0.982
_diffrn_measured_fraction_theta_max 0.982
_diffrn_measurement_details
;
scan:
    Number of images: 600
               Slice: -80.0000 - 100.000
         Image width: 0.3000
            Exp time: 5.0000
       Rotation axis: Phi
               Omega: 0.0000
                 Chi: 0.0000
                 Phi: 0.0000
                 XTD: 45.1906
              2theta: 19.7870
scan:
    Number of images: 160
               Slice: -20.0000 - 28.0000
         Image width: 0.3000
            Exp time: 5.0000
       Rotation axis: Omega
               Omega: 0.0000
                 Chi: 90.0000
                 Phi: 0.0000
                 XTD: 45.1906
              2theta: 19.7870
scan:
    Number of images: 160
               Slice: -20.0000 - 28.0000
         Image width: 0.3000
            Exp time: 5.0000
       Rotation axis: Omega
               Omega: 0.0000
                 Chi: 90.0000
                 Phi: 90.0000
                 XTD: 45.1906
              2theta: 19.7870
scan:
    Number of images: 160
               Slice: -20.0000 - 28.0000
         Image width: 0.3000
            Exp time: 5.0000
       Rotation axis: Omega
               Omega: 0.0000
                 Chi: 90.0000
                 Phi: 180.0000
                 XTD: 45.1906
              2theta: 19.7870
scan:
    Number of images: 160
               Slice: -20.0000 - 28.0000
         Image width: 0.3000
            Exp time: 5.0000
       Rotation axis: Omega
               Omega: 0.0000
                 Chi: 90.0000
                 Phi: 270.0000
                 XTD: 45.1906
              2theta: 19.7870

;
_diffrn_measurement_device 'Mercury CCD (2x2 bin mode)'
_diffrn_measurement_device_details 'AFC7: Eulerian 3-circle'
_diffrn_measurement_device_type 'Rigaku/MSC Mercury CCD'
_diffrn_measurement_method '\w or \f'
_diffrn_radiation_detector CCD
_diffrn_radiation_monochromator 'Graphite Monochromator'
_diffrn_radiation_source 'Rotating Anode'
_diffrn_radiation_type MoK\a
_diffrn_radiation_wavelength 0.71070
_diffrn_reflns_av_R_equivalents 0.0610
_diffrn_reflns_av_sigmaI/netI 0.0701
_diffrn_reflns_limit_h_max 14
_diffrn_reflns_limit_h_min -18
_diffrn_reflns_limit_k_max 18
_diffrn_reflns_limit_k_min -18
_diffrn_reflns_limit_l_max 22
_diffrn_reflns_limit_l_min -25
_diffrn_reflns_number 31377
_diffrn_reflns_reduction_process 'Lp corrections applied'
_diffrn_reflns_theta_full 27.48
_diffrn_reflns_theta_max 27.48
_diffrn_reflns_theta_min 4.06
_diffrn_source_current 200.0000
_diffrn_source_power 10.0000
_diffrn_source_voltage 50.0000
_exptl_absorpt_coefficient_mu 0.392
_exptl_absorpt_correction_T_max 0.9257
_exptl_absorpt_correction_T_min 0.8653
_exptl_absorpt_correction_type multi-scan
_exptl_absorpt_process_details '(Jacobson, 1998)'
_exptl_crystal_colour Red
_exptl_crystal_density_diffrn 1.286
_exptl_crystal_density_method 'not measured'
_exptl_crystal_description Prism
_exptl_crystal_F_000 1592
_exptl_crystal_preparation 'mounted on the CryoLoop with Palaton oil and placed in N2 stream at 150(2) K'
_exptl_crystal_size_max 0.38
_exptl_crystal_size_mid 0.30
_exptl_crystal_size_min 0.20
_refine_diff_density_max 1.038
_refine_diff_density_min -0.867
_refine_diff_density_rms 0.096
_refine_ls_extinction_method none
_refine_ls_goodness_of_fit_ref 1.077
_refine_ls_hydrogen_treatment constr
_refine_ls_matrix_type full
_refine_ls_number_parameters 971
_refine_ls_number_reflns 17555
_refine_ls_number_restraints 2
_refine_ls_restrained_S_all 1.084
_refine_ls_R_factor_all 0.0787
_refine_ls_R_factor_gt 0.0658
_refine_ls_shift/su_max 0.002
_refine_ls_shift/su_mean 0.000
_refine_ls_structure_factor_coef Fsqd
_refine_ls_weighting_details 'calc w=1/[\s^2^(Fo^2^)+(0.0700P)^2^+6.2032P] where P=(Fo^2^+2Fc^2^)/3'
_refine_ls_weighting_scheme calc
_refine_ls_wR_factor_gt 0.1560
_refine_ls_wR_factor_ref 0.1642
_reflns_number_gt 15234
_reflns_number_total 17555
_reflns_threshold_expression >2sigma(I)
_cod_data_source_file om3000423_si_003.cif
_cod_data_source_block 7
_cod_depositor_comments
;
The following automatic conversions were performed:

'_exptl_absorpt_correction_type' value 'Multi-scan' changed to
'multi-scan' according to
/home/saulius/struct/CIF-dictionaries/cif_core.dic dictionary named
'cif_core.dic' version 2.4.1 from 2010-06-29.

Automatic conversion script
Id: cif_fix_values 1715 2011-07-08 13:25:40Z adriana 
;
_cod_original_cell_volume 3898.2(14)
_cod_original_sg_symbol_H-M P-1
_cod_database_code 4078028

loop_
_symmetry_equiv_pos_as_xyz
'x, y, z'
'-x, -y, -z'

loop_
_atom_site_label
_atom_site_type_symbol
_atom_site_fract_x
_atom_site_fract_y
_atom_site_fract_z
_atom_site_U_iso_or_equiv
_atom_site_adp_type
_atom_site_occupancy
_atom_site_symmetry_multiplicity
_atom_site_calc_flag
_atom_site_refinement_flags
_atom_site_disorder_assembly
_atom_site_disorder_group
Rh1 Rh 0.810039(16) 0.168226(16) 0.737764(12) 0.01978(8) Uani 1 1 d . A .
C1 C 0.6903(2) 0.2117(2) 0.73303(18) 0.0284(7) Uani 1 1 d . . .
O1 O 0.6170(2) 0.2420(2) 0.73028(16) 0.0449(7) Uani 1 1 d . . .
P1 P 0.92686(6) 0.26984(6) 0.68115(5) 0.02385(18) Uani 1 1 d . . .
C2 C 1.0504(2) 0.2900(2) 0.71448(19) 0.0284(7) Uani 1 1 d . . .
C3 C 1.0895(3) 0.3724(3) 0.7456(2) 0.0344(8) Uani 1 1 d . . .
H3A H 1.0554 0.4255 0.7452 0.041 Uiso 1 1 calc R . .
C4 C 1.1782(3) 0.3776(3) 0.7771(2) 0.0439(10) Uani 1 1 d . . .
H4A H 1.2036 0.4338 0.7989 0.053 Uiso 1 1 calc R . .
C5 C 1.2292(3) 0.3016(3) 0.7769(2) 0.0453(10) Uani 1 1 d . . .
H5A H 1.2898 0.3055 0.7982 0.054 Uiso 1 1 calc R . .
C6 C 1.1915(3) 0.2194(3) 0.7454(2) 0.0424(10) Uani 1 1 d . . .
H6A H 1.2270 0.1672 0.7444 0.051 Uiso 1 1 calc R . .
C7 C 1.1026(3) 0.2133(3) 0.7154(2) 0.0364(8) Uani 1 1 d . . .
H7A H 1.0766 0.1561 0.6952 0.044 Uiso 1 1 calc R . .
C8 C 0.9049(2) 0.3945(2) 0.6669(2) 0.0303(7) Uani 1 1 d . . .
C9 C 0.8297(3) 0.4275(2) 0.7020(2) 0.0367(8) Uani 1 1 d . . .
H9A H 0.7894 0.3862 0.7327 0.044 Uiso 1 1 calc R . .
C10 C 0.8124(3) 0.5210(3) 0.6928(3) 0.0479(11) Uani 1 1 d . . .
H10A H 0.7613 0.5430 0.7179 0.058 Uiso 1 1 calc R . .
C11 C 0.8689(3) 0.5812(3) 0.6477(3) 0.0491(11) Uani 1 1 d . . .
H11A H 0.8575 0.6449 0.6420 0.059 Uiso 1 1 calc R . .
C12 C 0.9429(3) 0.5484(3) 0.6103(2) 0.0435(10) Uani 1 1 d . . .
H12A H 0.9807 0.5888 0.5777 0.052 Uiso 1 1 calc R . .
C13 C 0.9605(3) 0.4568(2) 0.6209(2) 0.0354(8) Uani 1 1 d . . .
H13A H 1.0123 0.4354 0.5961 0.042 Uiso 1 1 calc R . .
C14 C 0.9567(2) 0.2482(2) 0.59142(18) 0.0248(6) Uani 1 1 d . . .
C15 C 1.0498(3) 0.2586(2) 0.56155(19) 0.0306(7) Uani 1 1 d . . .
H15A H 1.1043 0.2789 0.5879 0.037 Uiso 1 1 calc R . .
C16 C 1.0634(3) 0.2395(2) 0.4934(2) 0.0341(8) Uani 1 1 d . . .
H16A H 1.1272 0.2463 0.4740 0.041 Uiso 1 1 calc R . .
C17 C 0.9856(3) 0.2107(2) 0.4537(2) 0.0359(8) Uani 1 1 d . . .
H17A H 0.9954 0.1971 0.4074 0.043 Uiso 1 1 calc R . .
C18 C 0.8928(3) 0.2021(2) 0.4825(2) 0.0325(8) Uani 1 1 d . . .
H18A H 0.8385 0.1839 0.4554 0.039 Uiso 1 1 calc R . .
C19 C 0.8783(3) 0.2197(2) 0.55042(18) 0.0282(7) Uani 1 1 d . . .
H19A H 0.8143 0.2123 0.5694 0.034 Uiso 1 1 calc R . .
P2 P 0.81758(5) 0.02457(5) 0.69132(4) 0.01821(16) Uani 1 1 d . . .
C20 C 0.9384(2) -0.0032(2) 0.66584(16) 0.0207(6) Uani 1 1 d . . .
C21 C 0.9788(2) 0.0215(2) 0.60094(16) 0.0224(6) Uani 1 1 d . . .
H21A H 0.9392 0.0416 0.5667 0.027 Uiso 1 1 calc R . .
C22 C 1.0753(2) 0.0168(2) 0.58622(17) 0.0266(7) Uani 1 1 d . . .
H22A H 1.1013 0.0344 0.5420 0.032 Uiso 1 1 calc R . .
C23 C 1.1349(2) -0.0131(3) 0.63509(19) 0.0300(7) Uani 1 1 d . . .
H23A H 1.2013 -0.0160 0.6246 0.036 Uiso 1 1 calc R . .
C24 C 1.0959(2) -0.0387(3) 0.69958(19) 0.0296(7) Uani 1 1 d . . .
H24A H 1.1358 -0.0595 0.7335 0.035 Uiso 1 1 calc R . .
C25 C 0.9991(2) -0.0338(2) 0.71446(17) 0.0246(6) Uani 1 1 d . . .
H25A H 0.9733 -0.0517 0.7587 0.029 Uiso 1 1 calc R . .
C26 C 0.7496(2) -0.0039(2) 0.61320(16) 0.0210(6) Uani 1 1 d . . .
C27 C 0.7643(2) -0.0790(2) 0.57233(18) 0.0277(7) Uani 1 1 d . . .
H27A H 0.8107 -0.1187 0.5846 0.033 Uiso 1 1 calc R . .
C28 C 0.7124(3) -0.0969(3) 0.51383(19) 0.0349(8) Uani 1 1 d . . .
H28A H 0.7243 -0.1477 0.4862 0.042 Uiso 1 1 calc R . .
C29 C 0.6433(3) -0.0406(3) 0.49600(19) 0.0357(8) Uani 1 1 d . . .
H29A H 0.6079 -0.0526 0.4561 0.043 Uiso 1 1 calc R . .
C30 C 0.6263(3) 0.0331(3) 0.5364(2) 0.0356(8) Uani 1 1 d . . .
H30A H 0.5784 0.0714 0.5246 0.043 Uiso 1 1 calc R . .
C31 C 0.6792(2) 0.0514(2) 0.59464(18) 0.0273(7) Uani 1 1 d . . .
H31A H 0.6670 0.1023 0.6221 0.033 Uiso 1 1 calc R . .
C32 C 0.7654(2) -0.0840(2) 0.74063(16) 0.0244(6) Uani 1 1 d . . .
C33 C 0.8009(3) -0.1705(2) 0.73943(19) 0.0321(8) Uani 1 1 d . . .
H33A H 0.8555 -0.1770 0.7110 0.038 Uiso 1 1 calc R . .
C34 C 0.7574(3) -0.2477(3) 0.7794(2) 0.0397(9) Uani 1 1 d . . .
H34A H 0.7836 -0.3056 0.7791 0.048 Uiso 1 1 calc R . .
C35 C 0.6758(3) -0.2395(3) 0.8195(2) 0.0442(10) Uani 1 1 d . . .
H35A H 0.6454 -0.2919 0.8464 0.053 Uiso 1 1 calc R . .
C36 C 0.6394(3) -0.1544(3) 0.8200(2) 0.0415(9) Uani 1 1 d . . .
H36A H 0.5831 -0.1489 0.8469 0.050 Uiso 1 1 calc R . .
C37 C 0.6841(3) -0.0770(3) 0.78176(18) 0.0311(7) Uani 1 1 d . . .
H37A H 0.6590 -0.0186 0.7836 0.037 Uiso 1 1 calc R . .
P3 P 0.85398(6) 0.14969(7) 0.84769(4) 0.02619(19) Uani 1 1 d . . .
C38 C 0.9313(2) 0.0599(3) 0.87101(17) 0.0316(8) Uani 1 1 d . A .
C39 C 0.8923(3) -0.0331(3) 0.88767(19) 0.0381(9) Uani 1 1 d . . .
H39A H 0.8241 -0.0495 0.8930 0.046 Uiso 1 1 calc R A .
C40 C 0.9520(4) -0.1023(4) 0.8965(2) 0.0469(10) Uani 1 1 d . A .
H40A H 0.9243 -0.1656 0.9074 0.056 Uiso 1 1 calc R . .
C41 C 1.0517(3) -0.0795(4) 0.8896(2) 0.0539(13) Uani 1 1 d . . .
H41A H 1.0924 -0.1269 0.8958 0.065 Uiso 1 1 calc R A .
C42 C 1.0915(3) 0.0124(4) 0.8738(2) 0.0487(12) Uani 1 1 d . A .
H42A H 1.1598 0.0284 0.8696 0.058 Uiso 1 1 calc R . .
C43 C 1.0325(3) 0.0818(3) 0.86371(19) 0.0396(9) Uani 1 1 d . . .
H43A H 1.0608 0.1446 0.8518 0.048 Uiso 1 1 calc R A .
C44 C 0.7550(2) 0.1203(3) 0.91321(17) 0.0280(7) Uani 1 1 d . A .
C45 C 0.6600(2) 0.1233(3) 0.89558(18) 0.0295(7) Uani 1 1 d . . .
H45A H 0.6462 0.1371 0.8499 0.035 Uiso 1 1 calc R A .
C46 C 0.5844(3) 0.1061(3) 0.9441(2) 0.0353(8) Uani 1 1 d . A .
H46A H 0.5196 0.1079 0.9313 0.042 Uiso 1 1 calc R . .
C47 C 0.6038(3) 0.0865(3) 1.0111(2) 0.0378(8) Uani 1 1 d . . .
H47A H 0.5526 0.0759 1.0444 0.045 Uiso 1 1 calc R A .
C48 C 0.6984(3) 0.0827(3) 1.0290(2) 0.0421(9) Uani 1 1 d . A .
H48A H 0.7123 0.0693 1.0748 0.051 Uiso 1 1 calc R . .
C49 C 0.7733(3) 0.0982(3) 0.98023(19) 0.0407(9) Uani 1 1 d . . .
H49A H 0.8377 0.0937 0.9928 0.049 Uiso 1 1 calc R A .
C50B C 0.9235(18) 0.2439(17) 0.8962(11) 0.021(3) Uani 0.50 1 d P A 2
C51B C 0.9142(13) 0.3311(13) 0.8722(7) 0.032(3) Uani 0.50 1 d P A 2
H51B H 0.8718 0.3378 0.8361 0.038 Uiso 0.50 1 calc PR A 2
C52B C 0.9659(13) 0.4127(12) 0.8993(10) 0.047(4) Uani 0.50 1 d P A 2
H52B H 0.9639 0.4736 0.8793 0.057 Uiso 0.50 1 calc PR A 2
C53B C 1.0188(10) 0.4015(13) 0.9549(9) 0.042(4) Uani 0.50 1 d P A 2
H53B H 1.0533 0.4556 0.9746 0.051 Uiso 0.50 1 calc PR A 2
C54B C 1.0235(13) 0.3127(11) 0.9834(8) 0.042(3) Uani 0.50 1 d P A 2
H54B H 1.0585 0.3055 1.0232 0.051 Uiso 0.50 1 calc PR A 2
C55B C 0.9762(14) 0.2357(11) 0.9525(10) 0.031(3) Uani 0.50 1 d P A 2
H55B H 0.9804 0.1745 0.9710 0.037 Uiso 0.50 1 calc PR A 2
K1 K 0.5000 0.5000 0.5000 0.0411(3) Uani 1 2 d S . .
O2 O 0.43707(19) 0.64587(18) 0.42823(16) 0.0410(7) Uani 1 1 d . . .
C56 C 0.3499(3) 0.6786(3) 0.4495(3) 0.0438(10) Uani 1 1 d . . .
H56A H 0.3246 0.7142 0.4119 0.053 Uiso 1 1 calc R B .
H56B H 0.3621 0.7212 0.4879 0.053 Uiso 1 1 calc R . .
C57 C 0.2775(3) 0.5948(3) 0.4707(2) 0.0418(9) Uani 1 1 d . B .
H57A H 0.2150 0.6157 0.4838 0.050 Uiso 1 1 calc R . .
H57B H 0.2664 0.5515 0.4325 0.050 Uiso 1 1 calc R . .
O3 O 0.31363(18) 0.5471(2) 0.52660(16) 0.0418(7) Uani 1 1 d . B .
C58 C 0.2447(3) 0.4717(3) 0.5529(3) 0.0474(11) Uani 1 1 d . . .
H58A H 0.2237 0.4280 0.5164 0.057 Uiso 1 1 calc R B .
H58B H 0.1871 0.4967 0.5716 0.057 Uiso 1 1 calc R . .
C59 C 0.2906(3) 0.4198(3) 0.6079(2) 0.0460(10) Uani 1 1 d . B .
H59A H 0.3188 0.4650 0.6416 0.055 Uiso 1 1 calc R . .
H59B H 0.2412 0.3729 0.6314 0.055 Uiso 1 1 calc R . .
O4 O 0.36459(19) 0.3734(2) 0.57785(16) 0.0426(7) Uani 1 1 d . B .
C60 C 0.4080(3) 0.3192(4) 0.6267(3) 0.0560(13) Uani 1 1 d . . .
H60A H 0.3593 0.2676 0.6459 0.067 Uiso 1 1 calc R B .
H60B H 0.4322 0.3598 0.6641 0.067 Uiso 1 1 calc R . .
C61 C 0.4902(3) 0.2786(3) 0.5934(3) 0.0515(12) Uani 1 1 d . . .
H61A H 0.5172 0.2360 0.6258 0.062 Uiso 1 1 calc R . .
H61B H 0.4669 0.2415 0.5540 0.062 Uiso 1 1 calc R . .
O5 O 0.4949(5) 0.5828(4) 0.6377(4) 0.0487(18) Uani 0.620(12) 1 d P B 1
C62 C 0.4725(5) 0.6754(5) 0.6486(4) 0.084(2) Uani 1 1 d . . .
H62A H 0.4563 0.6820 0.6971 0.100 Uiso 0.620(12) 1 calc PR B 1
H62B H 0.4154 0.6859 0.6223 0.100 Uiso 0.620(12) 1 calc PR B 1
H62C H 0.4245 0.6632 0.6128 0.100 Uiso 0.380(12) 1 calc PR B 2
H62D H 0.4404 0.6905 0.6914 0.100 Uiso 0.380(12) 1 calc PR B 2
C63 C 0.5572(4) 0.7480(4) 0.6271(3) 0.0627(14) Uani 1 1 d . B .
H63A H 0.5779 0.7895 0.6649 0.075 Uiso 1 1 calc R . .
H63B H 0.5413 0.7872 0.5881 0.075 Uiso 1 1 calc R . .
C64 C 0.6339(4) 0.6883(4) 0.6078(4) 0.085(2) Uani 1 1 d . . .
H64A H 0.6991 0.7172 0.6211 0.102 Uiso 0.620(12) 1 calc PR B 1
H64B H 0.6349 0.6762 0.5587 0.102 Uiso 0.620(12) 1 calc PR B 1
H64C H 0.6701 0.7150 0.5663 0.102 Uiso 0.380(12) 1 calc PR B 2
H64D H 0.6802 0.6864 0.6447 0.102 Uiso 0.380(12) 1 calc PR B 2
C65 C 0.5953(7) 0.5935(7) 0.6526(5) 0.052(3) Uani 0.620(12) 1 d P B 1
H65A H 0.6261 0.5389 0.6376 0.063 Uiso 0.620(12) 1 calc PR B 1
H65B H 0.6057 0.6027 0.7015 0.063 Uiso 0.620(12) 1 calc PR B 1
K2 K 0.5000 0.5000 1.0000 0.0427(3) Uani 1 2 d S . .
O6 O 0.6269(2) 0.3849(2) 0.94432(17) 0.0481(7) Uani 1 1 d . . .
C66 C 0.6553(3) 0.4017(4) 0.8751(3) 0.0564(12) Uani 1 1 d . . .
H66A H 0.6863 0.3484 0.8580 0.068 Uiso 1 1 calc R C .
H66B H 0.7026 0.4601 0.8698 0.068 Uiso 1 1 calc R . .
C67 C 0.5673(4) 0.4121(4) 0.8360(3) 0.0529(12) Uani 1 1 d . C .
H67A H 0.5844 0.4174 0.7869 0.063 Uiso 1 1 calc R . .
H67B H 0.5182 0.3557 0.8441 0.063 Uiso 1 1 calc R . .
O7 O 0.5288(2) 0.4946(2) 0.85673(17) 0.0502(8) Uani 1 1 d . C .
C68 C 0.4405(4) 0.5044(4) 0.8244(3) 0.0575(12) Uani 1 1 d . . .
H68A H 0.3919 0.4483 0.8350 0.069 Uiso 1 1 calc R C .
H68B H 0.4518 0.5098 0.7746 0.069 Uiso 1 1 calc R . .
C69 C 0.4041(4) 0.5916(4) 0.8494(3) 0.0575(12) Uani 1 1 d . C .
H69A H 0.4569 0.6456 0.8459 0.069 Uiso 1 1 calc R . .
H69B H 0.3507 0.6069 0.8211 0.069 Uiso 1 1 calc R . .
O8 O 0.3707(2) 0.5770(2) 0.91753(18) 0.0502(8) Uani 1 1 d . C .
C70 C 0.3332(4) 0.6573(4) 0.9436(3) 0.0601(14) Uani 1 1 d . . .
H70A H 0.2807 0.6741 0.9149 0.072 Uiso 1 1 calc R C .
H70B H 0.3850 0.7121 0.9437 0.072 Uiso 1 1 calc R . .
C71 C 0.2950(3) 0.6333(4) 1.0137(3) 0.0600(14) Uani 1 1 d . . .
H71A H 0.2644 0.6864 1.0318 0.072 Uiso 1 1 calc R . .
H71B H 0.2453 0.5767 1.0138 0.072 Uiso 1 1 calc R . .
O9 O 0.6275(10) 0.6671(11) 0.9935(5) 0.051(3) Uani 0.50 1 d P C 1
C72 C 0.7278(3) 0.6735(4) 1.0116(4) 0.0661(15) Uani 1 1 d . . .
H72A H 0.7683 0.6598 0.9722 0.079 Uiso 0.50 1 calc PR C 1
H72B H 0.7349 0.6272 1.0486 0.079 Uiso 0.50 1 calc PR C 1
H72C H 0.7610 0.6276 1.0371 0.079 Uiso 0.50 1 calc PR C 2
H72D H 0.7424 0.6685 0.9627 0.079 Uiso 0.50 1 calc PR C 2
C73 C 0.7582(4) 0.7701(4) 1.0338(4) 0.0733(18) Uani 1 1 d . C .
H73A H 0.7935 0.8096 0.9967 0.088 Uiso 1 1 calc R . .
H73B H 0.8007 0.7697 1.0731 0.088 Uiso 1 1 calc R . .
C74 C 0.6657(4) 0.8066(5) 1.0531(4) 0.082(2) Uani 1 1 d . . .
H74A H 0.6502 0.7963 1.1022 0.098 Uiso 1 1 calc R C .
H74B H 0.6697 0.8748 1.0414 0.098 Uiso 1 1 calc R . .
C75 C 0.5927(4) 0.7499(4) 1.0123(3) 0.0582(13) Uani 1 1 d . C .
H75A H 0.5313 0.7341 1.0392 0.070 Uiso 0.50 1 calc PR D 1
H75B H 0.5796 0.7869 0.9714 0.070 Uiso 0.50 1 calc PR D 1
H75C H 0.5257 0.7535 1.0289 0.070 Uiso 0.50 1 calc PR D 2
H75D H 0.5996 0.7684 0.9636 0.070 Uiso 0.50 1 calc PR D 2
O10 O 0.4248(6) 0.0419(5) 0.7034(4) 0.153(3) Uani 1 1 d . . .
C76 C 0.4280(6) 0.0743(8) 0.7743(4) 0.125(4) Uani 1 1 d D . .
H76A H 0.4946 0.0805 0.7914 0.150 Uiso 1 1 calc R . .
H76B H 0.4027 0.1353 0.7785 0.150 Uiso 1 1 calc R . .
C77 C 0.3666(10) -0.0001(9) 0.8083(4) 0.169(6) Uani 1 1 d D . .
H77A H 0.3879 -0.0057 0.8554 0.203 Uiso 1 1 calc R . .
H77B H 0.3001 0.0166 0.8103 0.203 Uiso 1 1 calc R . .
C78 C 0.3643(8) -0.0846(8) 0.7796(6) 0.139(4) Uani 1 1 d . . .
H78A H 0.2969 -0.1170 0.7787 0.166 Uiso 1 1 calc R . .
H78B H 0.4033 -0.1251 0.8055 0.166 Uiso 1 1 calc R . .
C79 C 0.4065(7) -0.0653(6) 0.7076(5) 0.106(3) Uani 1 1 d . . .
H79A H 0.4675 -0.0927 0.7012 0.128 Uiso 1 1 calc R . .
H79B H 0.3599 -0.0909 0.6736 0.128 Uiso 1 1 calc R . .
O11 O 0.1868(6) 0.6440(10) 0.7951(4) 0.228(6) Uani 1 1 d . . .
C80 C 0.1129(6) 0.6694(8) 0.8232(5) 0.122(3) Uani 1 1 d . . .
H80A H 0.1312 0.7256 0.8507 0.146 Uiso 1 1 calc R . .
H80B H 0.0791 0.6178 0.8532 0.146 Uiso 1 1 calc R . .
C81 C 0.0501(7) 0.6917(9) 0.7680(7) 0.148(5) Uani 1 1 d . . .
H81A H 0.0239 0.7515 0.7760 0.178 Uiso 1 1 calc R . .
H81B H -0.0044 0.6403 0.7631 0.178 Uiso 1 1 calc R . .
C82 C 0.1181(10) 0.7010(7) 0.7060(7) 0.147(5) Uani 1 1 d D . .
H82A H 0.0840 0.6757 0.6657 0.177 Uiso 1 1 calc R . .
H82B H 0.1452 0.7679 0.6964 0.177 Uiso 1 1 calc R . .
C83 C 0.1946(10) 0.6454(12) 0.7238(7) 0.184(6) Uani 1 1 d D . .
H83A H 0.1823 0.5808 0.7060 0.221 Uiso 1 1 calc R . .
H83B H 0.2591 0.6765 0.7069 0.221 Uiso 1 1 calc R . .
C50 C 0.9161(18) 0.2648(17) 0.8823(11) 0.021(3) Uani 0.50 1 d P A 1
C51 C 0.9082(12) 0.3505(11) 0.8529(6) 0.026(3) Uani 0.50 1 d P A 1
H51A H 0.8720 0.3525 0.8130 0.031 Uiso 0.50 1 calc PR A 1
C52 C 0.9510(13) 0.4358(11) 0.8790(8) 0.044(3) Uani 0.50 1 d P A 1
H52A H 0.9379 0.4942 0.8600 0.052 Uiso 0.50 1 calc PR A 1
C53 C 1.0117(12) 0.4345(11) 0.9322(7) 0.045(4) Uani 0.50 1 d P A 1
H53A H 1.0466 0.4918 0.9468 0.054 Uiso 0.50 1 calc PR A 1
C54 C 1.0225(10) 0.3492(13) 0.9648(7) 0.040(4) Uani 0.50 1 d P A 1
H54A H 1.0615 0.3481 1.0034 0.048 Uiso 0.50 1 calc PR A 1
C55 C 0.9747(15) 0.2657(11) 0.9399(10) 0.037(3) Uani 0.50 1 d P A 1
H55A H 0.9817 0.2074 0.9621 0.044 Uiso 0.50 1 calc PR A 1
O5B O 0.5883(8) 0.6000(6) 0.5968(5) 0.058(4) Uani 0.380(12) 1 d P B 2
C65B C 0.5405(18) 0.5889(13) 0.6580(9) 0.067(5) Uani 0.380(12) 1 d P B 2
H65D H 0.5849 0.5996 0.6960 0.081 Uiso 0.380(12) 1 calc PR B 2
H65C H 0.5008 0.5260 0.6639 0.081 Uiso 0.380(12) 1 calc PR B 2
O9B O 0.6219(10) 0.6561(10) 1.0261(7) 0.073(4) Uani 0.50 1 d P C 2

loop_
_atom_site_aniso_label
_atom_site_aniso_U_11
_atom_site_aniso_U_22
_atom_site_aniso_U_33
_atom_site_aniso_U_23
_atom_site_aniso_U_13
_atom_site_aniso_U_12
Rh1 0.01636(12) 0.01941(13) 0.02367(13) -0.00481(9) 0.00154(8) 0.00255(8)
C1 0.0292(17) 0.0270(16) 0.0287(17) -0.0034(13) 0.0028(13) 0.0034(13)
O1 0.0317(14) 0.0555(18) 0.0528(18) -0.0053(14) -0.0035(12) 0.0237(13)
P1 0.0193(4) 0.0176(4) 0.0342(5) -0.0040(3) 0.0031(3) 0.0016(3)
C2 0.0183(14) 0.0268(16) 0.0394(19) -0.0019(14) 0.0027(13) 0.0010(12)
C3 0.0250(16) 0.0307(18) 0.047(2) -0.0101(16) 0.0011(15) 0.0006(14)
C4 0.0302(19) 0.044(2) 0.056(3) -0.0152(19) -0.0036(17) -0.0033(16)
C5 0.0226(17) 0.050(2) 0.062(3) 0.000(2) -0.0082(17) -0.0010(16)
C6 0.0241(17) 0.038(2) 0.066(3) 0.0060(19) 0.0022(17) 0.0070(15)
C7 0.0249(16) 0.0269(17) 0.057(2) -0.0025(16) -0.0024(16) 0.0006(14)
C8 0.0239(15) 0.0169(15) 0.050(2) -0.0055(14) -0.0009(14) 0.0023(12)
C9 0.0327(18) 0.0208(16) 0.057(2) -0.0052(16) 0.0043(17) 0.0052(14)
C10 0.046(2) 0.0263(19) 0.073(3) -0.0116(19) 0.006(2) 0.0115(17)
C11 0.048(2) 0.0198(17) 0.081(3) -0.0047(19) -0.004(2) 0.0101(16)
C12 0.044(2) 0.0216(17) 0.064(3) 0.0044(17) -0.0004(19) 0.0028(15)
C13 0.0293(17) 0.0235(17) 0.053(2) -0.0011(15) 0.0016(16) 0.0030(13)
C14 0.0254(15) 0.0150(14) 0.0332(17) 0.0017(12) 0.0075(13) 0.0024(11)
C15 0.0297(17) 0.0200(15) 0.041(2) -0.0039(14) 0.0098(14) -0.0004(13)
C16 0.0354(18) 0.0194(15) 0.047(2) 0.0020(14) 0.0160(16) 0.0042(13)
C17 0.050(2) 0.0186(16) 0.039(2) 0.0023(14) 0.0106(17) 0.0082(15)
C18 0.0382(19) 0.0254(17) 0.0354(19) 0.0007(14) -0.0031(15) 0.0094(14)
C19 0.0299(16) 0.0213(15) 0.0339(18) 0.0019(13) 0.0018(14) 0.0059(13)
P2 0.0177(3) 0.0177(3) 0.0192(4) -0.0017(3) 0.0002(3) 0.0023(3)
C20 0.0207(14) 0.0179(14) 0.0241(15) -0.0042(11) -0.0003(11) 0.0041(11)
C21 0.0252(15) 0.0180(14) 0.0245(16) -0.0006(11) -0.0001(12) 0.0047(11)
C22 0.0264(16) 0.0265(16) 0.0262(16) -0.0051(13) 0.0067(13) 0.0023(12)
C23 0.0204(15) 0.0337(18) 0.0364(19) -0.0059(15) 0.0026(13) 0.0057(13)
C24 0.0233(15) 0.0362(18) 0.0316(18) -0.0064(14) -0.0047(13) 0.0109(13)
C25 0.0243(15) 0.0271(16) 0.0230(16) -0.0026(12) -0.0009(12) 0.0058(12)
C26 0.0194(13) 0.0211(14) 0.0215(15) 0.0000(11) 0.0003(11) -0.0001(11)
C27 0.0220(15) 0.0294(17) 0.0316(18) -0.0069(14) -0.0030(13) 0.0022(13)
C28 0.0275(17) 0.045(2) 0.0303(19) -0.0128(16) -0.0010(14) -0.0036(15)
C29 0.0278(17) 0.050(2) 0.0276(18) -0.0052(16) -0.0070(14) -0.0032(16)
C30 0.0292(17) 0.040(2) 0.037(2) 0.0025(16) -0.0076(15) 0.0038(15)
C31 0.0248(15) 0.0278(16) 0.0294(17) -0.0024(13) -0.0029(13) 0.0037(13)
C32 0.0260(15) 0.0263(16) 0.0201(15) 0.0001(12) -0.0011(12) 0.0005(12)
C33 0.0359(18) 0.0247(16) 0.0348(19) -0.0021(14) 0.0061(15) 0.0027(14)
C34 0.049(2) 0.0256(18) 0.045(2) 0.0072(16) 0.0064(18) 0.0068(16)
C35 0.047(2) 0.038(2) 0.043(2) 0.0150(18) 0.0057(18) -0.0047(18)
C36 0.038(2) 0.046(2) 0.038(2) 0.0076(17) 0.0118(16) 0.0016(17)
C37 0.0303(17) 0.0301(17) 0.0319(18) 0.0031(14) 0.0056(14) 0.0034(14)
P3 0.0169(4) 0.0377(5) 0.0245(4) -0.0109(3) -0.0006(3) 0.0040(3)
C38 0.0268(16) 0.052(2) 0.0191(16) -0.0129(15) -0.0058(12) 0.0146(15)
C39 0.0373(19) 0.056(2) 0.0235(18) -0.0032(16) -0.0024(14) 0.0138(17)
C40 0.064(3) 0.058(3) 0.0241(19) -0.0021(18) -0.0067(18) 0.028(2)
C41 0.055(3) 0.090(4) 0.028(2) -0.017(2) -0.0147(18) 0.042(3)
C42 0.0312(19) 0.087(4) 0.037(2) -0.026(2) -0.0129(16) 0.031(2)
C43 0.0271(17) 0.066(3) 0.0286(19) -0.0202(18) -0.0060(14) 0.0135(17)
C44 0.0223(15) 0.0401(19) 0.0223(16) -0.0072(14) 0.0004(12) 0.0063(13)
C45 0.0238(15) 0.0406(19) 0.0248(17) -0.0035(14) 0.0003(13) 0.0063(14)
C46 0.0234(16) 0.048(2) 0.034(2) -0.0018(16) 0.0034(14) 0.0057(15)
C47 0.0324(18) 0.046(2) 0.034(2) 0.0000(16) 0.0091(15) 0.0071(16)
C48 0.040(2) 0.063(3) 0.0248(18) 0.0016(18) 0.0020(15) 0.0154(19)
C49 0.0263(17) 0.071(3) 0.0273(19) -0.0050(18) -0.0039(14) 0.0151(18)
C50B 0.018(4) 0.031(10) 0.016(8) -0.005(5) -0.005(5) 0.010(5)
C51B 0.036(5) 0.035(8) 0.025(7) 0.005(5) 0.001(5) 0.011(5)
C52B 0.046(6) 0.029(8) 0.070(11) -0.014(7) -0.012(7) 0.010(5)
C53B 0.036(5) 0.039(10) 0.054(9) -0.018(7) -0.010(6) 0.008(8)
C54B 0.039(5) 0.041(8) 0.050(9) -0.017(6) -0.014(6) 0.012(6)
C55B 0.027(4) 0.036(8) 0.034(7) -0.015(5) -0.015(4) 0.015(6)
K1 0.0300(5) 0.0292(6) 0.0619(8) 0.0150(5) -0.0116(5) -0.0027(4)
O2 0.0281(13) 0.0282(13) 0.066(2) 0.0123(13) -0.0003(12) 0.0034(10)
C56 0.041(2) 0.032(2) 0.059(3) 0.0103(18) 0.0023(19) 0.0118(16)
C57 0.0293(18) 0.038(2) 0.059(3) 0.0081(19) -0.0016(17) 0.0106(16)
O3 0.0267(13) 0.0360(14) 0.0598(19) 0.0140(13) -0.0044(12) -0.0035(11)
C58 0.0240(17) 0.045(2) 0.070(3) 0.012(2) 0.0015(18) -0.0020(16)
C59 0.0257(18) 0.051(2) 0.058(3) 0.014(2) 0.0019(17) -0.0038(17)
O4 0.0309(13) 0.0410(15) 0.0537(18) 0.0185(13) -0.0047(12) 0.0003(11)
C60 0.038(2) 0.059(3) 0.066(3) 0.032(2) -0.004(2) -0.004(2)
C61 0.037(2) 0.036(2) 0.078(3) 0.027(2) -0.013(2) -0.0047(17)
O5 0.029(3) 0.048(3) 0.069(4) -0.007(3) -0.008(3) 0.002(2)
C62 0.064(4) 0.070(4) 0.115(6) 0.000(4) 0.033(4) 0.012(3)
C63 0.053(3) 0.054(3) 0.081(4) -0.004(3) 0.013(3) 0.010(2)
C64 0.040(3) 0.061(3) 0.152(7) -0.032(4) 0.014(3) -0.006(2)
C65 0.033(4) 0.054(5) 0.071(7) -0.010(4) -0.012(4) 0.005(4)
K2 0.0298(5) 0.0407(6) 0.0592(8) -0.0219(6) -0.0024(5) 0.0065(5)
O6 0.0336(14) 0.0569(19) 0.0560(19) -0.0203(15) 0.0008(13) 0.0110(13)
C66 0.046(2) 0.057(3) 0.068(3) -0.018(2) 0.012(2) 0.013(2)
C67 0.053(3) 0.053(3) 0.055(3) -0.020(2) 0.006(2) 0.014(2)
O7 0.0411(16) 0.0516(18) 0.059(2) -0.0234(15) -0.0008(14) 0.0082(13)
C68 0.050(3) 0.066(3) 0.059(3) -0.017(2) -0.011(2) 0.013(2)
C69 0.050(3) 0.062(3) 0.063(3) -0.011(2) -0.010(2) 0.015(2)
O8 0.0433(16) 0.0503(18) 0.060(2) -0.0182(15) -0.0041(14) 0.0155(14)
C70 0.053(3) 0.062(3) 0.073(4) -0.023(3) -0.020(2) 0.030(2)
C71 0.038(2) 0.077(3) 0.072(3) -0.033(3) -0.010(2) 0.026(2)
O9 0.032(4) 0.049(5) 0.071(6) -0.013(5) 0.001(5) -0.003(3)
C72 0.034(2) 0.062(3) 0.104(5) -0.018(3) -0.005(3) 0.009(2)
C73 0.038(2) 0.065(3) 0.115(5) -0.024(3) 0.007(3) -0.002(2)
C74 0.048(3) 0.070(4) 0.130(6) -0.040(4) -0.012(3) 0.012(3)
C75 0.043(2) 0.059(3) 0.075(4) -0.008(3) -0.005(2) 0.012(2)
O10 0.204(8) 0.123(5) 0.123(6) -0.009(4) 0.046(5) -0.007(5)
C76 0.081(5) 0.217(11) 0.083(6) -0.063(7) -0.007(4) 0.025(6)
C77 0.214(13) 0.207(13) 0.050(4) -0.009(6) 0.042(6) -0.095(11)
C78 0.135(8) 0.139(9) 0.123(8) 0.070(7) -0.036(7) -0.040(7)
C79 0.115(6) 0.091(6) 0.122(7) -0.029(5) -0.021(5) 0.037(5)
O11 0.120(6) 0.50(2) 0.087(5) -0.007(8) -0.026(4) 0.137(9)
C80 0.068(5) 0.153(9) 0.148(9) -0.061(7) -0.006(5) 0.018(5)
C81 0.081(6) 0.194(12) 0.189(12) -0.078(9) -0.060(7) 0.062(7)
C82 0.180(12) 0.095(7) 0.173(12) 0.012(7) -0.062(10) 0.029(7)
C83 0.162(12) 0.286(19) 0.117(10) 0.014(11) 0.007(8) 0.080(12)
C50 0.018(4) 0.031(10) 0.016(8) -0.005(5) -0.005(5) 0.010(5)
C51 0.037(5) 0.023(6) 0.016(6) -0.005(4) 0.009(5) -0.002(4)
C52 0.049(8) 0.030(7) 0.051(8) -0.012(5) 0.017(6) 0.002(5)
C53 0.046(7) 0.040(8) 0.043(8) -0.028(6) 0.016(6) -0.012(6)
C54 0.034(5) 0.051(12) 0.039(8) -0.024(8) -0.012(5) 0.011(9)
C55 0.036(5) 0.043(9) 0.036(8) -0.008(6) -0.004(5) 0.020(6)
O5B 0.086(7) 0.038(5) 0.047(7) -0.003(4) 0.004(5) -0.007(4)
C65B 0.058(13) 0.080(12) 0.057(10) 0.008(8) -0.010(10) -0.013(11)
O9B 0.028(4) 0.041(5) 0.150(14) -0.016(9) 0.003(8) 0.001(3)

loop_
_atom_type_symbol
_atom_type_description
_atom_type_scat_dispersion_real
_atom_type_scat_dispersion_imag
_atom_type_scat_source
C C 0.0033 0.0016 'International Tables Vol C Tables 4.2.6.8 and 6.1.1.4'
H H 0.0000 0.0000 'International Tables Vol C Tables 4.2.6.8 and 6.1.1.4'
O O 0.0106 0.0060 'International Tables Vol C Tables 4.2.6.8 and 6.1.1.4'
P P 0.1023 0.0942 'International Tables Vol C Tables 4.2.6.8 and 6.1.1.4'
K K 0.2009 0.2494 'International Tables Vol C Tables 4.2.6.8 and 6.1.1.4'
Rh Rh -1.1178 0.9187 'International Tables Vol C Tables 4.2.6.8 and 6.1.1.4'

loop_
_geom_angle_atom_site_label_1
_geom_angle_atom_site_label_2
_geom_angle_atom_site_label_3
_geom_angle
_geom_angle_site_symmetry_1
_geom_angle_site_symmetry_3
C1 Rh1 P1 110.57(11) . .
C1 Rh1 P2 115.24(11) . .
P1 Rh1 P2 105.21(3) . .
C1 Rh1 P3 111.61(11) . .
P1 Rh1 P3 109.14(3) . .
P2 Rh1 P3 104.65(3) . .
O1 C1 Rh1 177.7(3) . .
C2 P1 C14 99.73(16) . .
C2 P1 C8 100.08(15) . .
C14 P1 C8 95.99(16) . .
C2 P1 Rh1 119.47(12) . .
C14 P1 Rh1 119.04(10) . .
C8 P1 Rh1 118.13(11) . .
C3 C2 C7 118.3(3) . .
C3 C2 P1 124.1(3) . .
C7 C2 P1 117.1(3) . .
C2 C3 C4 120.6(4) . .
C2 C3 H3A 119.7 . .
C4 C3 H3A 119.7 . .
C5 C4 C3 120.3(4) . .
C5 C4 H4A 119.8 . .
C3 C4 H4A 119.8 . .
C4 C5 C6 119.6(4) . .
C4 C5 H5A 120.2 . .
C6 C5 H5A 120.2 . .
C7 C6 C5 120.2(4) . .
C7 C6 H6A 119.9 . .
C5 C6 H6A 119.9 . .
C6 C7 C2 120.9(4) . .
C6 C7 H7A 119.5 . .
C2 C7 H7A 119.5 . .
C9 C8 C13 117.6(3) . .
C9 C8 P1 119.6(3) . .
C13 C8 P1 122.7(3) . .
C8 C9 C10 120.8(4) . .
C8 C9 H9A 119.6 . .
C10 C9 H9A 119.6 . .
C11 C10 C9 120.4(4) . .
C11 C10 H10A 119.8 . .
C9 C10 H10A 119.8 . .
C10 C11 C12 119.7(4) . .
C10 C11 H11A 120.2 . .
C12 C11 H11A 120.2 . .
C13 C12 C11 119.4(4) . .
C13 C12 H12A 120.3 . .
C11 C12 H12A 120.3 . .
C12 C13 C8 122.1(4) . .
C12 C13 H13A 118.9 . .
C8 C13 H13A 118.9 . .
C15 C14 C19 117.8(3) . .
C15 C14 P1 125.8(3) . .
C19 C14 P1 116.4(2) . .
C16 C15 C14 120.6(4) . .
C16 C15 H15A 119.7 . .
C14 C15 H15A 119.7 . .
C17 C16 C15 121.0(3) . .
C17 C16 H16A 119.5 . .
C15 C16 H16A 119.5 . .
C16 C17 C18 118.8(4) . .
C16 C17 H17A 120.6 . .
C18 C17 H17A 120.6 . .
C19 C18 C17 120.7(4) . .
C19 C18 H18A 119.6 . .
C17 C18 H18A 119.6 . .
C18 C19 C14 121.0(3) . .
C18 C19 H19A 119.5 . .
C14 C19 H19A 119.5 . .
C20 P2 C26 101.02(14) . .
C20 P2 C32 101.96(15) . .
C26 P2 C32 96.13(14) . .
C20 P2 Rh1 117.27(10) . .
C26 P2 Rh1 118.11(11) . .
C32 P2 Rh1 118.70(11) . .
C25 C20 C21 117.6(3) . .
C25 C20 P2 120.1(2) . .
C21 C20 P2 121.3(2) . .
C22 C21 C20 120.9(3) . .
C22 C21 H21A 119.6 . .
C20 C21 H21A 119.6 . .
C21 C22 C23 120.9(3) . .
C21 C22 H22A 119.5 . .
C23 C22 H22A 119.5 . .
C22 C23 C24 119.0(3) . .
C22 C23 H23A 120.5 . .
C24 C23 H23A 120.5 . .
C25 C24 C23 120.1(3) . .
C25 C24 H24A 120.0 . .
C23 C24 H24A 120.0 . .
C24 C25 C20 121.5(3) . .
C24 C25 H25A 119.3 . .
C20 C25 H25A 119.3 . .
C27 C26 C31 117.9(3) . .
C27 C26 P2 123.3(3) . .
C31 C26 P2 118.8(2) . .
C28 C27 C26 121.3(3) . .
C28 C27 H27A 119.4 . .
C26 C27 H27A 119.4 . .
C29 C28 C27 119.9(4) . .
C29 C28 H28A 120.1 . .
C27 C28 H28A 120.1 . .
C30 C29 C28 119.8(3) . .
C30 C29 H29A 120.1 . .
C28 C29 H29A 120.1 . .
C29 C30 C31 120.0(4) . .
C29 C30 H30A 120.0 . .
C31 C30 H30A 120.0 . .
C30 C31 C26 121.1(3) . .
C30 C31 H31A 119.5 . .
C26 C31 H31A 119.5 . .
C37 C32 C33 118.3(3) . .
C37 C32 P2 116.3(3) . .
C33 C32 P2 125.4(3) . .
C32 C33 C34 121.0(3) . .
C32 C33 H33A 119.5 . .
C34 C33 H33A 119.5 . .
C35 C34 C33 119.8(4) . .
C35 C34 H34A 120.1 . .
C33 C34 H34A 120.1 . .
C36 C35 C34 119.4(3) . .
C36 C35 H35A 120.3 . .
C34 C35 H35A 120.3 . .
C35 C36 C37 120.9(4) . .
C35 C36 H36A 119.5 . .
C37 C36 H36A 119.5 . .
C36 C37 C32 120.6(4) . .
C36 C37 H37A 119.7 . .
C32 C37 H37A 119.7 . .
C38 P3 C50B 94.1(5) . .
C38 P3 C44 99.42(17) . .
C50B P3 C44 95.3(7) . .
C38 P3 C50 105.3(5) . .
C50B P3 C50 13.0(7) . .
C44 P3 C50 99.5(7) . .
C38 P3 Rh1 120.56(11) . .
C50B P3 Rh1 124.2(4) . .
C44 P3 Rh1 117.43(11) . .
C50 P3 Rh1 111.9(4) . .
C39 C38 C43 118.1(4) . .
C39 C38 P3 121.7(3) . .
C43 C38 P3 119.6(3) . .
C40 C39 C38 120.8(4) . .
C40 C39 H39A 119.6 . .
C38 C39 H39A 119.6 . .
C41 C40 C39 120.4(5) . .
C41 C40 H40A 119.8 . .
C39 C40 H40A 119.8 . .
C42 C41 C40 119.5(4) . .
C42 C41 H41A 120.2 . .
C40 C41 H41A 120.2 . .
C41 C42 C43 120.6(4) . .
C41 C42 H42A 119.7 . .
C43 C42 H42A 119.7 . .
C42 C43 C38 120.6(4) . .
C42 C43 H43A 119.7 . .
C38 C43 H43A 119.7 . .
C45 C44 C49 118.5(3) . .
C45 C44 P3 119.3(3) . .
C49 C44 P3 122.2(3) . .
C44 C45 C46 120.8(3) . .
C44 C45 H45A 119.6 . .
C46 C45 H45A 119.6 . .
C47 C46 C45 120.1(3) . .
C47 C46 H46A 119.9 . .
C45 C46 H46A 119.9 . .
C48 C47 C46 119.4(3) . .
C48 C47 H47A 120.3 . .
C46 C47 H47A 120.3 . .
C47 C48 C49 120.2(4) . .
C47 C48 H48A 119.9 . .
C49 C48 H48A 119.9 . .
C48 C49 C44 120.9(3) . .
C48 C49 H49A 119.6 . .
C44 C49 H49A 119.6 . .
C51B C50B C55B 118(2) . .
C51B C50B P3 112.4(15) . .
C55B C50B P3 129.0(14) . .
C50B C51B C52B 121.5(18) . .
C50B C51B H51B 119.2 . .
C52B C51B H51B 119.2 . .
C53B C52B C51B 117.9(13) . .
C53B C52B H52B 121.1 . .
C51B C52B H52B 121.1 . .
C52B C53B C54B 121.2(16) . .
C52B C53B H53B 119.4 . .
C54B C53B H53B 119.4 . .
C55B C54B C53B 118.3(15) . .
C55B C54B H54B 120.9 . .
C53B C54B H54B 120.9 . .
C50B C55B C54B 122.3(15) . .
C50B C55B H55B 118.9 . .
C54B C55B H55B 118.9 . .
O5B K1 O5B 180.0(4) 2_666 .
O5B K1 O2 81.8(2) 2_666 .
O5B K1 O2 98.2(2) . .
O5B K1 O2 98.2(2) 2_666 2_666
O5B K1 O2 81.8(2) . 2_666
O2 K1 O2 179.999(2) . 2_666
O5B K1 O3 97.0(2) 2_666 2_666
O5B K1 O3 83.0(2) . 2_666
O2 K1 O3 120.02(8) . 2_666
O2 K1 O3 59.98(8) 2_666 2_666
O5B K1 O3 83.0(2) 2_666 .
O5B K1 O3 97.0(2) . .
O2 K1 O3 59.98(8) . .
O2 K1 O3 120.02(8) 2_666 .
O3 K1 O3 179.999(1) 2_666 .
O5B K1 O4 100.6(2) 2_666 2_666
O5B K1 O4 79.4(2) . 2_666
O2 K1 O4 60.78(8) . 2_666
O2 K1 O4 119.22(8) 2_666 2_666
O3 K1 O4 60.67(8) 2_666 2_666
O3 K1 O4 119.33(8) . 2_666
O5B K1 O4 79.4(2) 2_666 .
O5B K1 O4 100.6(2) . .
O2 K1 O4 119.22(8) . .
O2 K1 O4 60.78(8) 2_666 .
O3 K1 O4 119.33(8) 2_666 .
O3 K1 O4 60.67(8) . .
O4 K1 O4 179.999(1) 2_666 .
O5B K1 O5 30.0(2) 2_666 2_666
O5B K1 O5 150.0(2) . 2_666
O2 K1 O5 82.17(14) . 2_666
O2 K1 O5 97.83(14) 2_666 2_666
O3 K1 O5 71.28(14) 2_666 2_666
O3 K1 O5 108.72(14) . 2_666
O4 K1 O5 74.63(13) 2_666 2_666
O4 K1 O5 105.37(13) . 2_666
O5B K1 O5 150.0(2) 2_666 .
O5B K1 O5 30.0(2) . .
O2 K1 O5 97.83(14) . .
O2 K1 O5 82.17(14) 2_666 .
O3 K1 O5 108.72(14) 2_666 .
O3 K1 O5 71.28(14) . .
O4 K1 O5 105.37(13) 2_666 .
O4 K1 O5 74.63(13) . .
O5 K1 O5 179.999(1) 2_666 .
O5B K1 C65B 158.8(4) 2_666 .
O5B K1 C65B 21.2(4) . .
O2 K1 C65B 103.9(4) . .
O2 K1 C65B 76.1(4) 2_666 .
O3 K1 C65B 97.6(4) 2_666 .
O3 K1 C65B 82.4(4) . .
O4 K1 C65B 100.0(3) 2_666 .
O4 K1 C65B 80.0(3) . .
O5 K1 C65B 168.9(4) 2_666 .
O5 K1 C65B 11.1(4) . .
O5B K1 C65B 21.2(4) 2_666 2_666
O5B K1 C65B 158.8(4) . 2_666
O2 K1 C65B 76.1(4) . 2_666
O2 K1 C65B 103.9(4) 2_666 2_666
O3 K1 C65B 82.4(4) 2_666 2_666
O3 K1 C65B 97.6(4) . 2_666
O4 K1 C65B 80.0(3) 2_666 2_666
O4 K1 C65B 100.0(3) . 2_666
O5 K1 C65B 11.1(4) 2_666 2_666
O5 K1 C65B 168.9(4) . 2_666
C65B K1 C65B 179.999(1) . 2_666
C56 O2 C61 112.1(3) . 2_666
C56 O2 K1 119.2(2) . .
C61 O2 K1 116.0(2) 2_666 .
O2 C56 C57 108.5(3) . .
O2 C56 H56A 110.0 . .
C57 C56 H56A 110.0 . .
O2 C56 H56B 110.0 . .
C57 C56 H56B 110.0 . .
H56A C56 H56B 108.4 . .
O3 C57 C56 108.9(3) . .
O3 C57 H57A 109.9 . .
C56 C57 H57A 109.9 . .
O3 C57 H57B 109.9 . .
C56 C57 H57B 109.9 . .
H57A C57 H57B 108.3 . .
C58 O3 C57 111.7(3) . .
C58 O3 K1 115.1(2) . .
C57 O3 K1 112.7(2) . .
O3 C58 C59 108.7(3) . .
O3 C58 H58A 110.0 . .
C59 C58 H58A 110.0 . .
O3 C58 H58B 110.0 . .
C59 C58 H58B 110.0 . .
H58A C58 H58B 108.3 . .
O4 C59 C58 108.6(4) . .
O4 C59 H59A 110.0 . .
C58 C59 H59A 110.0 . .
O4 C59 H59B 110.0 . .
C58 C59 H59B 110.0 . .
H59A C59 H59B 108.3 . .
C60 O4 C59 111.6(4) . .
C60 O4 K1 113.4(2) . .
C59 O4 K1 111.9(2) . .
O4 C60 C61 109.2(4) . .
O4 C60 H60A 109.8 . .
C61 C60 H60A 109.8 . .
O4 C60 H60B 109.8 . .
C61 C60 H60B 109.8 . .
H60A C60 H60B 108.3 . .
O2 C61 C60 108.7(4) 2_666 .
O2 C61 H61A 110.0 2_666 .
C60 C61 H61A 110.0 . .
O2 C61 H61B 110.0 2_666 .
C60 C61 H61B 110.0 . .
H61A C61 H61B 108.3 . .
C62 O5 C65 101.5(6) . .
C62 O5 K1 122.9(5) . .
C65 O5 K1 100.5(5) . .
O5 C62 C63 110.4(5) . .
O5 C62 C65B 26.9(7) . .
C63 C62 C65B 93.8(8) . .
O5 C62 H62A 109.6 . .
C63 C62 H62A 109.6 . .
C65B C62 H62A 97.3 . .
O5 C62 H62B 109.6 . .
C63 C62 H62B 109.6 . .
C65B C62 H62B 136.3 . .
H62A C62 H62B 108.1 . .
O5 C62 H62C 86.7 . .
C63 C62 H62C 113.0 . .
C65B C62 H62C 113.0 . .
H62A C62 H62C 124.8 . .
H62B C62 H62C 24.0 . .
O5 C62 H62D 120.7 . .
C63 C62 H62D 113.0 . .
C65B C62 H62D 113.0 . .
H62A C62 H62D 16.9 . .
H62B C62 H62D 91.7 . .
H62C C62 H62D 110.4 . .
C62 C63 C64 102.7(5) . .
C62 C63 H63A 111.2 . .
C64 C63 H63A 111.2 . .
C62 C63 H63B 111.2 . .
C64 C63 H63B 111.2 . .
H63A C63 H63B 109.1 . .
O5B C64 C63 107.3(6) . .
O5B C64 C65 42.8(5) . .
C63 C64 C65 99.6(5) . .
O5B C64 C65B 42.3(7) . .
C63 C64 C65B 81.1(7) . .
C65 C64 C65B 20.9(7) . .
O5B C64 H64A 136.9 . .
C63 C64 H64A 111.9 . .
C65 C64 H64A 111.9 . .
C65B C64 H64A 128.6 . .
O5B C64 H64B 70.0 . .
C63 C64 H64B 111.9 . .
C65 C64 H64B 111.9 . .
C65B C64 H64B 110.4 . .
H64A C64 H64B 109.6 . .
O5B C64 H64C 110.3 . .
C63 C64 H64C 110.3 . .
C65 C64 H64C 146.1 . .
C65B C64 H64C 152.2 . .
H64A C64 H64C 72.1 . .
H64B C64 H64C 42.0 . .
O5B C64 H64D 110.3 . .
C63 C64 H64D 110.3 . .
C65 C64 H64D 74.3 . .
C65B C64 H64D 89.8 . .
H64A C64 H64D 38.8 . .
H64B C64 H64D 135.4 . .
H64C C64 H64D 108.5 . .
O5 C65 C64 100.0(7) . .
O5 C65 H65A 111.8 . .
C64 C65 H65A 111.8 . .
O5 C65 H65B 111.8 . .
C64 C65 H65B 111.8 . .
H65A C65 H65B 109.5 . .
O9B K2 O9B 179.999(1) . 2_667
O9B K2 O9 166.2(4) . 2_667
O9B K2 O9 13.8(4) 2_667 2_667
O9B K2 O9 13.8(4) . .
O9B K2 O9 166.2(4) 2_667 .
O9 K2 O9 179.999(2) 2_667 .
O9B K2 O8 79.7(3) . 2_667
O9B K2 O8 100.3(3) 2_667 2_667
O9 K2 O8 91.6(3) 2_667 2_667
O9 K2 O8 88.4(3) . 2_667
O9B K2 O8 100.3(3) . .
O9B K2 O8 79.7(3) 2_667 .
O9 K2 O8 88.4(3) 2_667 .
O9 K2 O8 91.6(3) . .
O8 K2 O8 180.000(1) 2_667 .
O9B K2 O6 78.4(3) . 2_667
O9B K2 O6 101.6(3) 2_667 2_667
O9 K2 O6 97.0(3) 2_667 2_667
O9 K2 O6 83.0(3) . 2_667
O8 K2 O6 119.85(10) 2_667 2_667
O8 K2 O6 60.15(10) . 2_667
O9B K2 O6 101.6(3) . .
O9B K2 O6 78.4(3) 2_667 .
O9 K2 O6 83.0(3) 2_667 .
O9 K2 O6 97.0(3) . .
O8 K2 O6 60.15(10) 2_667 .
O8 K2 O6 119.85(10) . .
O6 K2 O6 179.999(1) 2_667 .
O9B K2 O7 79.8(3) . 2_667
O9B K2 O7 100.2(3) 2_667 2_667
O9 K2 O7 86.6(2) 2_667 2_667
O9 K2 O7 93.4(2) . 2_667
O8 K2 O7 61.65(9) 2_667 2_667
O8 K2 O7 118.35(9) . 2_667
O6 K2 O7 59.67(10) 2_667 2_667
O6 K2 O7 120.33(10) . 2_667
O9B K2 O7 100.2(3) . .
O9B K2 O7 79.8(3) 2_667 .
O9 K2 O7 93.4(2) 2_667 .
O9 K2 O7 86.6(2) . .
O8 K2 O7 118.36(9) 2_667 .
O8 K2 O7 61.64(9) . .
O6 K2 O7 120.33(10) 2_667 .
O6 K2 O7 59.67(10) . .
O7 K2 O7 180.00(12) 2_667 .
C66 O6 C71 113.3(4) . 2_667
C66 O6 K2 117.1(3) . .
C71 O6 K2 115.6(3) 2_667 .
O6 C66 C67 108.5(4) . .
O6 C66 H66A 110.0 . .
C67 C66 H66A 110.0 . .
O6 C66 H66B 110.0 . .
C67 C66 H66B 110.0 . .
H66A C66 H66B 108.4 . .
O7 C67 C66 109.3(4) . .
O7 C67 H67A 109.8 . .
C66 C67 H67A 109.8 . .
O7 C67 H67B 109.8 . .
C66 C67 H67B 109.8 . .
H67A C67 H67B 108.3 . .
C68 O7 C67 111.7(4) . .
C68 O7 K2 109.6(3) . .
C67 O7 K2 112.8(3) . .
O7 C68 C69 108.5(4) . .
O7 C68 H68A 110.0 . .
C69 C68 H68A 110.0 . .
O7 C68 H68B 110.0 . .
C69 C68 H68B 110.0 . .
H68A C68 H68B 108.4 . .
O8 C69 C68 110.0(5) . .
O8 C69 H69A 109.7 . .
C68 C69 H69A 109.7 . .
O8 C69 H69B 109.7 . .
C68 C69 H69B 109.7 . .
H69A C69 H69B 108.2 . .
C69 O8 C70 112.4(4) . .
C69 O8 K2 113.4(3) . .
C70 O8 K2 115.3(3) . .
O8 C70 C71 108.3(4) . .
O8 C70 H70A 110.0 . .
C71 C70 H70A 110.0 . .
O8 C70 H70B 110.0 . .
C71 C70 H70B 110.0 . .
H70A C70 H70B 108.4 . .
O6 C71 C70 109.3(4) 2_667 .
O6 C71 H71A 109.8 2_667 .
C70 C71 H71A 109.8 . .
O6 C71 H71B 109.8 2_667 .
C70 C71 H71B 109.8 . .
H71A C71 H71B 108.3 . .
C75 O9 C72 108.4(10) . .
C75 O9 K2 118.2(8) . .
C72 O9 K2 123.5(9) . .
O9 C72 C73 107.6(8) . .
O9 C72 O9B 26.1(7) . .
C73 C72 O9B 104.8(7) . .
O9 C72 H72A 110.2 . .
C73 C72 H72A 110.2 . .
O9B C72 H72A 132.4 . .
O9 C72 H72B 110.2 . .
C73 C72 H72B 110.2 . .
O9B C72 H72B 87.8 . .
H72A C72 H72B 108.5 . .
O9 C72 H72C 129.5 . .
C73 C72 H72C 110.8 . .
O9B C72 H72C 110.8 . .
H72A C72 H72C 85.9 . .
H72B C72 H72C 24.7 . .
O9 C72 H72D 86.1 . .
C73 C72 H72D 110.8 . .
O9B C72 H72D 110.8 . .
H72A C72 H72D 25.8 . .
H72B C72 H72D 128.0 . .
H72C C72 H72D 108.9 . .
C72 C73 C74 104.8(4) . .
C72 C73 H73A 110.8 . .
C74 C73 H73A 110.8 . .
C72 C73 H73B 110.8 . .
C74 C73 H73B 110.8 . .
H73A C73 H73B 108.9 . .
C75 C74 C73 103.3(5) . .
C75 C74 H74A 111.1 . .
C73 C74 H74A 111.1 . .
C75 C74 H74B 111.1 . .
C73 C74 H74B 111.1 . .
H74A C74 H74B 109.1 . .
O9 C75 O9B 26.4(6) . .
O9 C75 C74 109.3(7) . .
O9B C75 C74 98.2(7) . .
O9 C75 H75A 109.8 . .
O9B C75 H75A 92.6 . .
C74 C75 H75A 109.8 . .
O9 C75 H75B 109.8 . .
O9B C75 H75B 135.8 . .
C74 C75 H75B 109.8 . .
H75A C75 H75B 108.3 . .
O9 C75 H75C 124.8 . .
O9B C75 H75C 112.1 . .
C74 C75 H75C 112.1 . .
H75A C75 H75C 20.8 . .
H75B C75 H75C 88.5 . .
O9 C75 H75D 85.7 . .
O9B C75 H75D 112.1 . .
C74 C75 H75D 112.1 . .
H75A C75 H75D 126.6 . .
H75B C75 H75D 25.5 . .
H75C C75 H75D 109.8 . .
C76 O10 C79 106.6(7) . .
C77 C76 O10 101.1(7) . .
C77 C76 H76A 111.5 . .
O10 C76 H76A 111.5 . .
C77 C76 H76B 111.5 . .
O10 C76 H76B 111.5 . .
H76A C76 H76B 109.4 . .
C78 C77 C76 114.7(9) . .
C78 C77 H77A 108.6 . .
C76 C77 H77A 108.6 . .
C78 C77 H77B 108.6 . .
C76 C77 H77B 108.6 . .
H77A C77 H77B 107.6 . .
C77 C78 C79 106.5(7) . .
C77 C78 H78A 110.4 . .
C79 C78 H78A 110.4 . .
C77 C78 H78B 110.4 . .
C79 C78 H78B 110.4 . .
H78A C78 H78B 108.6 . .
O10 C79 C78 102.1(7) . .
O10 C79 H79A 111.3 . .
C78 C79 H79A 111.3 . .
O10 C79 H79B 111.3 . .
C78 C79 H79B 111.3 . .
H79A C79 H79B 109.2 . .
C80 O11 C83 119.1(9) . .
O11 C80 C81 106.1(9) . .
O11 C80 H80A 110.5 . .
C81 C80 H80A 110.5 . .
O11 C80 H80B 110.5 . .
C81 C80 H80B 110.5 . .
H80A C80 H80B 108.7 . .
C80 C81 C82 103.1(8) . .
C80 C81 H81A 111.1 . .
C82 C81 H81A 111.1 . .
C80 C81 H81B 111.1 . .
C82 C81 H81B 111.1 . .
H81A C81 H81B 109.1 . .
C83 C82 C81 104.6(10) . .
C83 C82 H82A 110.8 . .
C81 C82 H82A 110.8 . .
C83 C82 H82B 110.8 . .
C81 C82 H82B 110.8 . .
H82A C82 H82B 108.9 . .
O11 C83 C82 101.1(10) . .
O11 C83 H83A 111.6 . .
C82 C83 H83A 111.6 . .
O11 C83 H83B 111.6 . .
C82 C83 H83B 111.6 . .
H83A C83 H83B 109.4 . .
C51 C50 C55 116(2) . .
C51 C50 P3 122.3(15) . .
C55 C50 P3 121.5(12) . .
C50 C51 C52 122.8(17) . .
C50 C51 H51A 118.6 . .
C52 C51 H51A 118.6 . .
C53 C52 C51 119.6(13) . .
C53 C52 H52A 120.2 . .
C51 C52 H52A 120.2 . .
C52 C53 C54 120.1(13) . .
C52 C53 H53A 119.9 . .
C54 C53 H53A 119.9 . .
C53 C54 C55 118.7(13) . .
C53 C54 H54A 120.7 . .
C55 C54 H54A 120.7 . .
C54 C55 C50 122.2(15) . .
C54 C55 H55A 118.9 . .
C50 C55 H55A 118.9 . .
C64 O5B C65B 95.4(11) . .
C64 O5B K1 140.6(7) . .
C65B O5B K1 114.0(11) . .
O5B C65B C62 97.9(12) . .
O5B C65B C64 42.3(7) . .
C62 C65B C64 78.8(8) . .
O5B C65B K1 44.8(9) . .
C62 C65B K1 95.3(9) . .
C64 C65B K1 84.1(6) . .
O5B C65B H65D 112.2 . .
C62 C65B H65D 112.2 . .
C64 C65B H65D 85.2 . .
K1 C65B H65D 147.8 . .
O5B C65B H65C 112.2 . .
C62 C65B H65C 112.2 . .
C64 C65B H65C 154.4 . .
K1 C65B H65C 72.2 . .
H65D C65B H65C 109.8 . .
C75 O9B C72 102.4(9) . .
C75 O9B K2 119.5(8) . .
C72 O9B K2 127.1(8) . .

loop_
_geom_bond_atom_site_label_1
_geom_bond_atom_site_label_2
_geom_bond_distance
_geom_bond_site_symmetry_2
Rh1 C1 1.864(4) .
Rh1 P1 2.2743(9) .
Rh1 P2 2.2853(9) .
Rh1 P3 2.2922(10) .
C1 O1 1.166(4) .
P1 C2 1.850(3) .
P1 C14 1.853(4) .
P1 C8 1.865(3) .
C2 C3 1.393(5) .
C2 C7 1.398(5) .
C3 C4 1.395(5) .
C3 H3A 0.9500 .
C4 C5 1.378(6) .
C4 H4A 0.9500 .
C5 C6 1.390(6) .
C5 H5A 0.9500 .
C6 C7 1.382(5) .
C6 H6A 0.9500 .
C7 H7A 0.9500 .
C8 C9 1.385(5) .
C8 C13 1.396(5) .
C9 C10 1.400(5) .
C9 H9A 0.9500 .
C10 C11 1.374(7) .
C10 H10A 0.9500 .
C11 C12 1.393(6) .
C11 H11A 0.9500 .
C12 C13 1.377(5) .
C12 H12A 0.9500 .
C13 H13A 0.9500 .
C14 C15 1.398(4) .
C14 C19 1.401(5) .
C15 C16 1.393(5) .
C15 H15A 0.9500 .
C16 C17 1.380(6) .
C16 H16A 0.9500 .
C17 C18 1.388(5) .
C17 H17A 0.9500 .
C18 C19 1.386(5) .
C18 H18A 0.9500 .
C19 H19A 0.9500 .
P2 C20 1.844(3) .
P2 C26 1.859(3) .
P2 C32 1.860(3) .
C20 C25 1.399(4) .
C20 C21 1.402(4) .
C21 C22 1.380(4) .
C21 H21A 0.9500 .
C22 C23 1.389(5) .
C22 H22A 0.9500 .
C23 C24 1.391(5) .
C23 H23A 0.9500 .
C24 C25 1.386(4) .
C24 H24A 0.9500 .
C25 H25A 0.9500 .
C26 C27 1.393(5) .
C26 C31 1.395(5) .
C27 C28 1.392(5) .
C27 H27A 0.9500 .
C28 C29 1.386(6) .
C28 H28A 0.9500 .
C29 C30 1.381(6) .
C29 H29A 0.9500 .
C30 C31 1.395(5) .
C30 H30A 0.9500 .
C31 H31A 0.9500 .
C32 C37 1.393(5) .
C32 C33 1.394(5) .
C33 C34 1.397(5) .
C33 H33A 0.9500 .
C34 C35 1.389(6) .
C34 H34A 0.9500 .
C35 C36 1.382(6) .
C35 H35A 0.9500 .
C36 C37 1.387(5) .
C36 H36A 0.9500 .
C37 H37A 0.9500 .
P3 C38 1.844(4) .
P3 C50B 1.85(3) .
P3 C44 1.863(3) .
P3 C50 1.90(3) .
C38 C39 1.393(6) .
C38 C43 1.405(5) .
C39 C40 1.388(6) .
C39 H39A 0.9500 .
C40 C41 1.386(7) .
C40 H40A 0.9500 .
C41 C42 1.378(8) .
C41 H41A 0.9500 .
C42 C43 1.387(6) .
C42 H42A 0.9500 .
C43 H43A 0.9500 .
C44 C45 1.384(5) .
C44 C49 1.392(5) .
C45 C46 1.397(5) .
C45 H45A 0.9500 .
C46 C47 1.388(6) .
C46 H46A 0.9500 .
C47 C48 1.383(6) .
C47 H47A 0.9500 .
C48 C49 1.392(5) .
C48 H48A 0.9500 .
C49 H49A 0.9500 .
C50B C51B 1.347(17) .
C50B C55B 1.36(2) .
C51B C52B 1.41(3) .
C51B H51B 0.9500 .
C52B C53B 1.36(2) .
C52B H52B 0.9500 .
C53B C54B 1.386(17) .
C53B H53B 0.9500 .
C54B C55B 1.37(3) .
C54B H54B 0.9500 .
C55B H55B 0.9500 .
K1 O5B 2.646(10) 2_666
K1 O5B 2.647(10) .
K1 O2 2.749(3) .
K1 O2 2.749(3) 2_666
K1 O3 2.813(3) 2_666
K1 O3 2.813(3) .
K1 O4 2.820(3) 2_666
K1 O4 2.820(3) .
K1 O5 2.998(7) 2_666
K1 O5 2.998(7) .
K1 C65B 3.43(2) .
K1 C65B 3.43(2) 2_666
O2 C56 1.419(5) .
O2 C61 1.423(4) 2_666
C56 C57 1.499(6) .
C56 H56A 0.9900 .
C56 H56B 0.9900 .
C57 O3 1.424(5) .
C57 H57A 0.9900 .
C57 H57B 0.9900 .
O3 C58 1.418(4) .
C58 C59 1.507(6) .
C58 H58A 0.9900 .
C58 H58B 0.9900 .
C59 O4 1.425(5) .
C59 H59A 0.9900 .
C59 H59B 0.9900 .
O4 C60 1.422(5) .
C60 C61 1.499(7) .
C60 H60A 0.9900 .
C60 H60B 0.9900 .
C61 O2 1.423(4) 2_666
C61 H61A 0.9900 .
C61 H61B 0.9900 .
O5 C62 1.421(9) .
O5 C65 1.427(10) .
C62 C63 1.503(8) .
C62 C65B 1.67(2) .
C62 H62A 0.9900 .
C62 H62B 0.9900 .
C62 H62C 0.9900 .
C62 H62D 0.9900 .
C63 C64 1.505(8) .
C63 H63A 0.9900 .
C63 H63B 0.9900 .
C64 O5B 1.358(10) .
C64 C65 1.619(12) .
C64 C65B 2.011(19) .
C64 H64A 0.9900 .
C64 H64B 0.9900 .
C64 H64C 0.9900 .
C64 H64D 0.9900 .
C65 H65A 0.9900 .
C65 H65B 0.9900 .
K2 O9B 2.682(15) .
K2 O9B 2.682(15) 2_667
K2 O9 2.771(14) 2_667
K2 O9 2.771(14) .
K2 O8 2.783(3) 2_667
K2 O8 2.783(3) .
K2 O6 2.800(3) 2_667
K2 O6 2.800(3) .
K2 O7 2.853(3) 2_667
K2 O7 2.853(3) .
O6 C66 1.418(6) .
O6 C71 1.435(6) 2_667
C66 C67 1.491(7) .
C66 H66A 0.9900 .
C66 H66B 0.9900 .
C67 O7 1.427(5) .
C67 H67A 0.9900 .
C67 H67B 0.9900 .
O7 C68 1.426(6) .
C68 C69 1.500(7) .
C68 H68A 0.9900 .
C68 H68B 0.9900 .
C69 O8 1.412(6) .
C69 H69A 0.9900 .
C69 H69B 0.9900 .
O8 C70 1.428(6) .
C70 C71 1.485(8) .
C70 H70A 0.9900 .
C70 H70B 0.9900 .
C71 O6 1.435(6) 2_667
C71 H71A 0.9900 .
C71 H71B 0.9900 .
O9 C75 1.396(17) .
O9 C72 1.445(16) .
C72 C73 1.469(7) .
C72 O9B 1.481(14) .
C72 H72A 0.9900 .
C72 H72B 0.9900 .
C72 H72C 0.9900 .
C72 H72D 0.9900 .
C73 C74 1.500(8) .
C73 H73A 0.9900 .
C73 H73B 0.9900 .
C74 C75 1.481(8) .
C74 H74A 0.9900 .
C74 H74B 0.9900 .
C75 O9B 1.476(16) .
C75 H75A 0.9900 .
C75 H75B 0.9900 .
C75 H75C 0.9900 .
C75 H75D 0.9900 .
O10 C76 1.487(10) .
O10 C79 1.519(10) .
C76 C77 1.412(8) .
C76 H76A 0.9900 .
C76 H76B 0.9900 .
C77 C78 1.344(15) .
C77 H77A 0.9900 .
C77 H77B 0.9900 .
C78 C79 1.528(13) .
C78 H78A 0.9900 .
C78 H78B 0.9900 .
C79 H79A 0.9900 .
C79 H79B 0.9900 .
O11 C80 1.258(10) .
O11 C83 1.410(13) .
C80 C81 1.474(14) .
C80 H80A 0.9900 .
C80 H80B 0.9900 .
C81 C82 1.520(16) .
C81 H81A 0.9900 .
C81 H81B 0.9900 .
C82 C83 1.462(9) .
C82 H82A 0.9900 .
C82 H82B 0.9900 .
C83 H83A 0.9900 .
C83 H83B 0.9900 .
C50 C51 1.362(17) .
C50 C55 1.42(2) .
C51 C52 1.40(2) .
C51 H51A 0.9500 .
C52 C53 1.37(2) .
C52 H52A 0.9500 .
C53 C54 1.392(18) .
C53 H53A 0.9500 .
C54 C55 1.39(3) .
C54 H54A 0.9500 .
C55 H55A 0.9500 .
O5B C65B 1.36(2) .
C65B H65D 0.9900 .
C65B H65C 0.9900 .

loop_
_geom_torsion_atom_site_label_1
_geom_torsion_atom_site_label_2
_geom_torsion_atom_site_label_3
_geom_torsion_atom_site_label_4
_geom_torsion
_geom_torsion_site_symmetry_1
_geom_torsion_site_symmetry_4
P1 Rh1 C1 O1 -38(8) . .
P2 Rh1 C1 O1 -157(8) . .
P3 Rh1 C1 O1 84(8) . .
C1 Rh1 P1 C2 143.88(17) . .
P2 Rh1 P1 C2 -91.09(13) . .
P3 Rh1 P1 C2 20.74(14) . .
C1 Rh1 P1 C14 -93.73(17) . .
P2 Rh1 P1 C14 31.31(13) . .
P3 Rh1 P1 C14 143.14(13) . .
C1 Rh1 P1 C8 21.88(18) . .
P2 Rh1 P1 C8 146.91(14) . .
P3 Rh1 P1 C8 -101.26(14) . .
C14 P1 C2 C3 121.6(3) . .
C8 P1 C2 C3 23.7(4) . .
Rh1 P1 C2 C3 -106.9(3) . .
C14 P1 C2 C7 -66.2(3) . .
C8 P1 C2 C7 -164.2(3) . .
Rh1 P1 C2 C7 65.3(3) . .
C7 C2 C3 C4 -0.4(6) . .
P1 C2 C3 C4 171.7(3) . .
C2 C3 C4 C5 1.1(6) . .
C3 C4 C5 C6 -0.4(7) . .
C4 C5 C6 C7 -1.1(7) . .
C5 C6 C7 C2 1.9(7) . .
C3 C2 C7 C6 -1.1(6) . .
P1 C2 C7 C6 -173.7(3) . .
C2 P1 C8 C9 -118.2(3) . .
C14 P1 C8 C9 140.8(3) . .
Rh1 P1 C8 C9 13.2(4) . .
C2 P1 C8 C13 62.9(4) . .
C14 P1 C8 C13 -38.1(3) . .
Rh1 P1 C8 C13 -165.7(3) . .
C13 C8 C9 C10 -1.8(6) . .
P1 C8 C9 C10 179.3(3) . .
C8 C9 C10 C11 1.2(7) . .
C9 C10 C11 C12 0.9(7) . .
C10 C11 C12 C13 -2.3(7) . .
C11 C12 C13 C8 1.7(7) . .
C9 C8 C13 C12 0.3(6) . .
P1 C8 C13 C12 179.2(3) . .
C2 P1 C14 C15 -7.1(3) . .
C8 P1 C14 C15 94.2(3) . .
Rh1 P1 C14 C15 -138.9(3) . .
C2 P1 C14 C19 173.4(3) . .
C8 P1 C14 C19 -85.3(3) . .
Rh1 P1 C14 C19 41.6(3) . .
C19 C14 C15 C16 -1.1(5) . .
P1 C14 C15 C16 179.4(3) . .
C14 C15 C16 C17 0.6(5) . .
C15 C16 C17 C18 0.7(5) . .
C16 C17 C18 C19 -1.6(5) . .
C17 C18 C19 C14 1.1(5) . .
C15 C14 C19 C18 0.2(5) . .
P1 C14 C19 C18 179.8(3) . .
C1 Rh1 P2 C20 158.24(16) . .
P1 Rh1 P2 C20 36.19(12) . .
P3 Rh1 P2 C20 -78.79(12) . .
C1 Rh1 P2 C26 36.97(16) . .
P1 Rh1 P2 C26 -85.08(11) . .
P3 Rh1 P2 C26 159.94(11) . .
C1 Rh1 P2 C32 -78.52(17) . .
P1 Rh1 P2 C32 159.42(12) . .
P3 Rh1 P2 C32 44.44(12) . .
C26 P2 C20 C25 -150.5(3) . .
C32 P2 C20 C25 -51.7(3) . .
Rh1 P2 C20 C25 79.7(3) . .
C26 P2 C20 C21 41.1(3) . .
C32 P2 C20 C21 139.9(3) . .
Rh1 P2 C20 C21 -88.7(3) . .
C25 C20 C21 C22 -0.9(5) . .
P2 C20 C21 C22 167.7(2) . .
C20 C21 C22 C23 0.5(5) . .
C21 C22 C23 C24 0.1(5) . .
C22 C23 C24 C25 -0.3(5) . .
C23 C24 C25 C20 -0.2(5) . .
C21 C20 C25 C24 0.8(5) . .
P2 C20 C25 C24 -168.0(3) . .
C20 P2 C26 C27 36.6(3) . .
C32 P2 C26 C27 -66.9(3) . .
Rh1 P2 C26 C27 165.9(2) . .
C20 P2 C26 C31 -144.3(2) . .
C32 P2 C26 C31 112.2(3) . .
Rh1 P2 C26 C31 -15.0(3) . .
C31 C26 C27 C28 1.7(5) . .
P2 C26 C27 C28 -179.3(3) . .
C26 C27 C28 C29 -1.2(5) . .
C27 C28 C29 C30 -0.1(6) . .
C28 C29 C30 C31 0.7(6) . .
C29 C30 C31 C26 -0.1(5) . .
C27 C26 C31 C30 -1.0(5) . .
P2 C26 C31 C30 179.9(3) . .
C20 P2 C32 C37 164.0(3) . .
C26 P2 C32 C37 -93.3(3) . .
Rh1 P2 C32 C37 33.5(3) . .
C20 P2 C32 C33 -16.1(3) . .
C26 P2 C32 C33 86.6(3) . .
Rh1 P2 C32 C33 -146.6(3) . .
C37 C32 C33 C34 -1.2(6) . .
P2 C32 C33 C34 178.9(3) . .
C32 C33 C34 C35 1.9(6) . .
C33 C34 C35 C36 -0.8(7) . .
C34 C35 C36 C37 -1.0(7) . .
C35 C36 C37 C32 1.6(6) . .
C33 C32 C37 C36 -0.5(5) . .
P2 C32 C37 C36 179.4(3) . .
C1 Rh1 P3 C38 150.68(18) . .
P1 Rh1 P3 C38 -86.80(15) . .
P2 Rh1 P3 C38 25.39(15) . .
C1 Rh1 P3 C50B -89.2(9) . .
P1 Rh1 P3 C50B 33.3(9) . .
P2 Rh1 P3 C50B 145.5(9) . .
C1 Rh1 P3 C44 29.32(18) . .
P1 Rh1 P3 C44 151.83(14) . .
P2 Rh1 P3 C44 -95.97(14) . .
C1 Rh1 P3 C50 -84.8(8) . .
P1 Rh1 P3 C50 37.7(8) . .
P2 Rh1 P3 C50 149.9(8) . .
C50B P3 C38 C39 139.1(8) . .
C44 P3 C38 C39 43.0(3) . .
C50 P3 C38 C39 145.7(7) . .
Rh1 P3 C38 C39 -86.8(3) . .
C50B P3 C38 C43 -49.2(8) . .
C44 P3 C38 C43 -145.2(3) . .
C50 P3 C38 C43 -42.6(8) . .
Rh1 P3 C38 C43 85.0(3) . .
C43 C38 C39 C40 -0.2(5) . .
P3 C38 C39 C40 171.6(3) . .
C38 C39 C40 C41 0.7(6) . .
C39 C40 C41 C42 -0.1(6) . .
C40 C41 C42 C43 -0.9(6) . .
C41 C42 C43 C38 1.4(6) . .
C39 C38 C43 C42 -0.8(5) . .
P3 C38 C43 C42 -172.8(3) . .
C38 P3 C44 C45 -140.5(3) . .
C50B P3 C44 C45 124.5(5) . .
C50 P3 C44 C45 112.1(5) . .
Rh1 P3 C44 C45 -8.7(3) . .
C38 P3 C44 C49 41.6(4) . .
C50B P3 C44 C49 -53.4(6) . .
C50 P3 C44 C49 -65.8(5) . .
Rh1 P3 C44 C49 173.4(3) . .
C49 C44 C45 C46 1.1(6) . .
P3 C44 C45 C46 -176.9(3) . .
C44 C45 C46 C47 0.5(6) . .
C45 C46 C47 C48 -1.0(6) . .
C46 C47 C48 C49 -0.1(7) . .
C47 C48 C49 C44 1.7(7) . .
C45 C44 C49 C48 -2.2(6) . .
P3 C44 C49 C48 175.7(3) . .
C38 P3 C50B C51B 155.6(17) . .
C44 P3 C50B C51B -104.5(17) . .
C50 P3 C50B C51B 5(5) . .
Rh1 P3 C50B C51B 24(2) . .
C38 P3 C50B C55B -28(2) . .
C44 P3 C50B C55B 72(2) . .
C50 P3 C50B C55B -178(9) . .
Rh1 P3 C50B C55B -159.6(19) . .
C55B C50B C51B C52B 7(3) . .
P3 C50B C51B C52B -176.1(15) . .
C50B C51B C52B C53B -6(3) . .
C51B C52B C53B C54B 1(3) . .
C52B C53B C54B C55B 2(3) . .
C51B C50B C55B C54B -3(4) . .
P3 C50B C55B C54B -179.4(17) . .
C53B C54B C55B C50B -2(3) . .
O5B K1 O2 C56 96.8(4) 2_666 .
O5B K1 O2 C56 -83.2(4) . .
O2 K1 O2 C56 -102(5) 2_666 .
O3 K1 O2 C56 -169.9(3) 2_666 .
O3 K1 O2 C56 10.1(3) . .
O4 K1 O2 C56 -156.2(3) 2_666 .
O4 K1 O2 C56 23.8(3) . .
O5 K1 O2 C56 127.1(3) 2_666 .
O5 K1 O2 C56 -52.9(3) . .
C65B K1 O2 C56 -62.4(5) . .
C65B K1 O2 C56 117.6(5) 2_666 .
O5B K1 O2 C61 -124.6(4) 2_666 2_666
O5B K1 O2 C61 55.4(4) . 2_666
O2 K1 O2 C61 36(5) 2_666 2_666
O3 K1 O2 C61 -31.3(4) 2_666 2_666
O3 K1 O2 C61 148.7(4) . 2_666
O4 K1 O2 C61 -17.6(3) 2_666 2_666
O4 K1 O2 C61 162.4(3) . 2_666
O5 K1 O2 C61 -94.3(3) 2_666 2_666
O5 K1 O2 C61 85.7(3) . 2_666
C65B K1 O2 C61 76.2(5) . 2_666
C65B K1 O2 C61 -103.8(5) 2_666 2_666
C61 O2 C56 C57 179.5(4) 2_666 .
K1 O2 C56 C57 -40.4(5) . .
O2 C56 C57 O3 62.0(5) . .
C56 C57 O3 C58 174.9(4) . .
C56 C57 O3 K1 -53.8(4) . .
O5B K1 O3 C58 68.6(4) 2_666 .
O5B K1 O3 C58 -111.4(4) . .
O2 K1 O3 C58 153.1(3) . .
O2 K1 O3 C58 -26.9(3) 2_666 .
O3 K1 O3 C58 137(18) 2_666 .
O4 K1 O3 C58 166.9(3) 2_666 .
O4 K1 O3 C58 -13.1(3) . .
O5 K1 O3 C58 84.3(3) 2_666 .
O5 K1 O3 C58 -95.6(3) . .
C65B K1 O3 C58 -96.0(4) . .
C65B K1 O3 C58 84.0(4) 2_666 .
O5B K1 O3 C57 -61.0(3) 2_666 .
O5B K1 O3 C57 119.0(3) . .
O2 K1 O3 C57 23.5(2) . .
O2 K1 O3 C57 -156.5(2) 2_666 .
O3 K1 O3 C57 8(18) 2_666 .
O4 K1 O3 C57 37.2(3) 2_666 .
O4 K1 O3 C57 -142.8(3) . .
O5 K1 O3 C57 -45.3(3) 2_666 .
O5 K1 O3 C57 134.7(3) . .
C65B K1 O3 C57 134.4(4) . .
C65B K1 O3 C57 -45.6(4) 2_666 .
C57 O3 C58 C59 175.5(4) . .
K1 O3 C58 C59 45.3(5) . .
O3 C58 C59 O4 -67.7(5) . .
C58 C59 O4 C60 -177.2(3) . .
C58 C59 O4 K1 54.6(4) . .
O5B K1 O4 C60 122.7(4) 2_666 .
O5B K1 O4 C60 -57.3(4) . .
O2 K1 O4 C60 -163.1(3) . .
O2 K1 O4 C60 16.9(3) 2_666 .
O3 K1 O4 C60 30.6(4) 2_666 .
O3 K1 O4 C60 -149.4(4) . .
O4 K1 O4 C60 -41(11) 2_666 .
O5 K1 O4 C60 107.4(4) 2_666 .
O5 K1 O4 C60 -72.6(4) . .
C65B K1 O4 C60 -62.7(5) . .
C65B K1 O4 C60 117.3(5) 2_666 .
O5B K1 O4 C59 -110.1(4) 2_666 .
O5B K1 O4 C59 69.9(4) . .
O2 K1 O4 C59 -35.8(3) . .
O2 K1 O4 C59 144.2(3) 2_666 .
O3 K1 O4 C59 157.8(3) 2_666 .
O3 K1 O4 C59 -22.2(3) . .
O4 K1 O4 C59 86(11) 2_666 .
O5 K1 O4 C59 -125.3(3) 2_666 .
O5 K1 O4 C59 54.7(3) . .
C65B K1 O4 C59 64.6(5) . .
C65B K1 O4 C59 -115.4(5) 2_666 .
C59 O4 C60 C61 -175.5(3) . .
K1 O4 C60 C61 -48.1(4) . .
O4 C60 C61 O2 64.7(5) . 2_666
O5B K1 O5 C62 -91.9(6) 2_666 .
O5B K1 O5 C62 88.1(6) . .
O2 K1 O5 C62 -4.7(5) . .
O2 K1 O5 C62 175.3(5) 2_666 .
O3 K1 O5 C62 120.7(5) 2_666 .
O3 K1 O5 C62 -59.3(5) . .
O4 K1 O5 C62 57.0(5) 2_666 .
O4 K1 O5 C62 -123.0(5) . .
O5 K1 O5 C62 137(41) 2_666 .
C65B K1 O5 C62 119.0(18) . .
C65B K1 O5 C62 -61.0(18) 2_666 .
O5B K1 O5 C65 156.9(6) 2_666 .
O5B K1 O5 C65 -23.1(6) . .
O2 K1 O5 C65 -115.9(5) . .
O2 K1 O5 C65 64.1(5) 2_666 .
O3 K1 O5 C65 9.5(5) 2_666 .
O3 K1 O5 C65 -170.5(5) . .
O4 K1 O5 C65 -54.2(5) 2_666 .
O4 K1 O5 C65 125.8(5) . .
O5 K1 O5 C65 25(41) 2_666 .
C65B K1 O5 C65 7.8(17) . .
C65B K1 O5 C65 -172.2(17) 2_666 .
C65 O5 C62 C63 35.3(9) . .
K1 O5 C62 C63 -75.5(7) . .
C65 O5 C62 C65B -19.3(15) . .
K1 O5 C62 C65B -130.0(16) . .
O5 C62 C63 C64 -4.3(9) . .
C65B C62 C63 C64 17.4(9) . .
C62 C63 C64 O5B 19.1(9) . .
C62 C63 C64 C65 -24.3(7) . .
C62 C63 C64 C65B -14.5(8) . .
C62 O5 C65 C64 -48.7(8) . .
K1 O5 C65 C64 78.2(6) . .
O5B C64 C65 O5 -59.1(9) . .
C63 C64 C65 O5 46.1(8) . .
C65B C64 C65 O5 18.0(17) . .
O9B K2 O6 C66 -80.7(4) . .
O9B K2 O6 C66 99.3(4) 2_667 .
O9 K2 O6 C66 112.5(4) 2_667 .
O9 K2 O6 C66 -67.5(4) . .
O8 K2 O6 C66 -151.5(3) 2_667 .
O8 K2 O6 C66 28.5(3) . .
O6 K2 O6 C66 -158(49) 2_667 .
O7 K2 O6 C66 -165.6(3) 2_667 .
O7 K2 O6 C66 14.4(3) . .
O9B K2 O6 C71 56.9(5) . 2_667
O9B K2 O6 C71 -123.1(5) 2_667 2_667
O9 K2 O6 C71 -109.9(4) 2_667 2_667
O9 K2 O6 C71 70.1(4) . 2_667
O8 K2 O6 C71 -13.9(3) 2_667 2_667
O8 K2 O6 C71 166.1(3) . 2_667
O6 K2 O6 C71 -20(50) 2_667 2_667
O7 K2 O6 C71 -28.0(4) 2_667 2_667
O7 K2 O6 C71 152.0(4) . 2_667
C71 O6 C66 C67 175.6(4) 2_667 .
K2 O6 C66 C67 -45.9(4) . .
O6 C66 C67 O7 65.2(5) . .
C66 C67 O7 C68 -175.9(4) . .
C66 C67 O7 K2 -51.8(4) . .
O9B K2 O7 C68 -117.2(4) . .
O9B K2 O7 C68 62.8(4) 2_667 .
O9 K2 O7 C68 65.5(4) 2_667 .
O9 K2 O7 C68 -114.5(4) . .
O8 K2 O7 C68 159.1(3) 2_667 .
O8 K2 O7 C68 -20.9(3) . .
O6 K2 O7 C68 -34.7(3) 2_667 .
O6 K2 O7 C68 145.3(3) . .
O7 K2 O7 C68 15(21) 2_667 .
O9B K2 O7 C67 117.6(4) . .
O9B K2 O7 C67 -62.4(4) 2_667 .
O9 K2 O7 C67 -59.8(4) 2_667 .
O9 K2 O7 C67 120.2(4) . .
O8 K2 O7 C67 33.9(3) 2_667 .
O8 K2 O7 C67 -146.1(3) . .
O6 K2 O7 C67 -159.9(3) 2_667 .
O6 K2 O7 C67 20.1(3) . .
O7 K2 O7 C67 -110(21) 2_667 .
C67 O7 C68 C69 179.2(4) . .
K2 O7 C68 C69 53.3(5) . .
O7 C68 C69 O8 -70.8(5) . .
C68 C69 O8 C70 -178.7(4) . .
C68 C69 O8 K2 48.3(4) . .
O9B K2 O8 C69 81.5(4) . .
O9B K2 O8 C69 -98.5(4) 2_667 .
O9 K2 O8 C69 -109.3(4) 2_667 .
O9 K2 O8 C69 70.7(4) . .
O8 K2 O8 C69 42(53) 2_667 .
O6 K2 O8 C69 151.7(3) 2_667 .
O6 K2 O8 C69 -28.3(3) . .
O7 K2 O8 C69 165.4(3) 2_667 .
O7 K2 O8 C69 -14.6(3) . .
O9B K2 O8 C70 -50.1(4) . .
O9B K2 O8 C70 129.9(4) 2_667 .
O9 K2 O8 C70 119.1(4) 2_667 .
O9 K2 O8 C70 -60.9(4) . .
O8 K2 O8 C70 -90(53) 2_667 .
O6 K2 O8 C70 20.1(3) 2_667 .
O6 K2 O8 C70 -159.9(3) . .
O7 K2 O8 C70 33.8(4) 2_667 .
O7 K2 O8 C70 -146.2(4) . .
C69 O8 C70 C71 176.9(4) . .
K2 O8 C70 C71 -51.1(4) . .
O8 C70 C71 O6 63.4(5) . 2_667
O9B K2 O9 C75 -74(2) . .
O9B K2 O9 C75 106(2) 2_667 .
O9 K2 O9 C75 -38(20) 2_667 .
O8 K2 O9 C75 -124.9(8) 2_667 .
O8 K2 O9 C75 55.1(8) . .
O6 K2 O9 C75 -4.5(7) 2_667 .
O6 K2 O9 C75 175.5(7) . .
O7 K2 O9 C75 -63.4(8) 2_667 .
O7 K2 O9 C75 116.6(8) . .
O9B K2 O9 C72 67(2) . .
O9B K2 O9 C72 -113(2) 2_667 .
O9 K2 O9 C72 104(20) 2_667 .
O8 K2 O9 C72 16.7(7) 2_667 .
O8 K2 O9 C72 -163.3(7) . .
O6 K2 O9 C72 137.1(8) 2_667 .
O6 K2 O9 C72 -42.9(8) . .
O7 K2 O9 C72 78.2(8) 2_667 .
O7 K2 O9 C72 -101.8(8) . .
C75 O9 C72 C73 -8.1(9) . .
K2 O9 C72 C73 -152.9(6) . .
C75 O9 C72 O9B 80(2) . .
K2 O9 C72 O9B -65(2) . .
O9 C72 C73 C74 21.1(9) . .
O9B C72 C73 C74 -5.9(9) . .
C72 C73 C74 C75 -25.3(8) . .
C72 O9 C75 O9B -77(2) . .
K2 O9 C75 O9B 70(2) . .
C72 O9 C75 C74 -8.7(10) . .
K2 O9 C75 C74 138.2(6) . .
C73 C74 C75 O9 21.4(9) . .
C73 C74 C75 O9B 46.1(8) . .
C79 O10 C76 C77 -28.8(11) . .
O10 C76 C77 C78 29.0(14) . .
C76 C77 C78 C79 -16.6(15) . .
C76 O10 C79 C78 20.1(9) . .
C77 C78 C79 O10 -3.2(12) . .
C83 O11 C80 C81 2.0(19) . .
O11 C80 C81 C82 -16.2(14) . .
C80 C81 C82 C83 24.0(13) . .
C80 O11 C83 C82 13.7(19) . .
C81 C82 C83 O11 -22.1(15) . .
C38 P3 C50 C51 151.1(17) . .
C50B P3 C50 C51 -178(8) . .
C44 P3 C50 C51 -106.3(19) . .
Rh1 P3 C50 C51 18(2) . .
C38 P3 C50 C55 -28(2) . .
C50B P3 C50 C55 3(5) . .
C44 P3 C50 C55 75(2) . .
Rh1 P3 C50 C55 -160.6(17) . .
C55 C50 C51 C52 -3(3) . .
P3 C50 C51 C52 178.0(14) . .
C50 C51 C52 C53 7(3) . .
C51 C52 C53 C54 -7(2) . .
C52 C53 C54 C55 4(2) . .
C53 C54 C55 C50 0(3) . .
C51 C50 C55 C54 -1(3) . .
P3 C50 C55 C54 178.5(14) . .
C63 C64 O5B C65B -54.3(15) . .
C65 C64 O5B C65B 31.1(11) . .
C63 C64 O5B K1 85.1(11) . .
C65 C64 O5B K1 170.5(15) . .
C65B C64 O5B K1 139.4(18) . .
O5B K1 O5B C64 -46(32) 2_666 .
O2 K1 O5B C64 -27.6(11) . .
O2 K1 O5B C64 152.4(11) 2_666 .
O3 K1 O5B C64 91.9(11) 2_666 .
O3 K1 O5B C64 -88.1(11) . .
O4 K1 O5B C64 30.5(10) 2_666 .
O4 K1 O5B C64 -149.5(10) . .
O5 K1 O5B C64 61.0(13) 2_666 .
O5 K1 O5B C64 -119.0(13) . .
C65B K1 O5B C64 -134.9(19) . .
C65B K1 O5B C64 45.1(19) 2_666 .
O5B K1 O5B C65B 89(32) 2_666 .
O2 K1 O5B C65B 107.3(12) . .
O2 K1 O5B C65B -72.7(12) 2_666 .
O3 K1 O5B C65B -133.3(13) 2_666 .
O3 K1 O5B C65B 46.7(13) . .
O4 K1 O5B C65B 165.4(13) 2_666 .
O4 K1 O5B C65B -14.6(13) . .
O5 K1 O5B C65B -164.2(11) 2_666 .
O5 K1 O5B C65B 15.8(11) . .
C65B K1 O5B C65B 180.0 2_666 .
C64 O5B C65B C62 63.5(13) . .
K1 O5B C65B C62 -89.6(10) . .
K1 O5B C65B C64 -153.1(12) . .
C64 O5B C65B K1 153.1(12) . .
O5 C62 C65B O5B 79.4(17) . .
C63 C62 C65B O5B -50.7(13) . .
O5 C62 C65B C64 117.2(17) . .
C63 C62 C65B C64 -12.9(7) . .
O5 C62 C65B K1 34.4(12) . .
C63 C62 C65B K1 -95.7(6) . .
C63 C64 C65B O5B 128.3(13) . .
C65 C64 C65B O5B -80(2) . .
O5B C64 C65B C62 -115.3(16) . .
C63 C64 C65B C62 13.0(7) . .
C65 C64 C65B C62 165(2) . .
O5B C64 C65B K1 -18.7(9) . .
C63 C64 C65B K1 109.6(6) . .
C65 C64 C65B K1 -98(2) . .
O5B K1 C65B O5B 180.002(2) 2_666 .
O2 K1 C65B O5B -76.7(13) . .
O2 K1 C65B O5B 103.3(13) 2_666 .
O3 K1 C65B O5B 46.8(12) 2_666 .
O3 K1 C65B O5B -133.2(12) . .
O4 K1 C65B O5B -14.6(13) 2_666 .
O4 K1 C65B O5B 165.4(13) . .
O5 K1 C65B O5B 45(2) 2_666 .
O5 K1 C65B O5B -135(2) . .
C65B K1 C65B O5B -92(14) 2_666 .
O5B K1 C65B C62 -84.1(13) 2_666 .
O5B K1 C65B C62 95.9(13) . .
O2 K1 C65B C62 19.2(8) . .
O2 K1 C65B C62 -160.8(8) 2_666 .
O3 K1 C65B C62 142.7(7) 2_666 .
O3 K1 C65B C62 -37.3(7) . .
O4 K1 C65B C62 81.3(8) 2_666 .
O4 K1 C65B C62 -98.7(8) . .
O5 K1 C65B C62 141.1(14) 2_666 .
O5 K1 C65B C62 -38.9(14) . .
C65B K1 C65B C62 4(13) 2_666 .
O5B K1 C65B C64 -162.2(8) 2_666 .
O5B K1 C65B C64 17.8(8) . .
O2 K1 C65B C64 -58.9(8) . .
O2 K1 C65B C64 121.1(8) 2_666 .
O3 K1 C65B C64 64.6(7) 2_666 .
O3 K1 C65B C64 -115.4(7) . .
O4 K1 C65B C64 3.2(8) 2_666 .
O4 K1 C65B C64 -176.8(8) . .
O5 K1 C65B C64 63(2) 2_666 .
O5 K1 C65B C64 -117(2) . .
C65B K1 C65B C64 -74(13) 2_666 .
O9 C75 O9B C72 68(2) . .
C74 C75 O9B C72 -49.9(9) . .
O9 C75 O9B K2 -79(2) . .
C74 C75 O9B K2 163.5(7) . .
O9 C72 O9B C75 -65(2) . .
C73 C72 O9B C75 35.2(10) . .
O9 C72 O9B K2 78(3) . .
C73 C72 O9B K2 178.2(8) . .
O9B K2 O9B C75 61(26) 2_667 .
O9 K2 O9B C75 -113(2) 2_667 .
O9 K2 O9B C75 67(2) . .
O8 K2 O9B C75 -164.4(9) 2_667 .
O8 K2 O9B C75 15.6(9) . .
O6 K2 O9B C75 -40.7(8) 2_667 .
O6 K2 O9B C75 139.3(8) . .
O7 K2 O9B C75 -101.6(8) 2_667 .
O7 K2 O9B C75 78.4(8) . .
O9B K2 O9B C72 -77(26) 2_667 .
O9 K2 O9B C72 110(2) 2_667 .
O9 K2 O9B C72 -70(2) . .
O8 K2 O9B C72 58.1(10) 2_667 .
O8 K2 O9B C72 -121.9(10) . .
O6 K2 O9B C72 -178.3(11) 2_667 .
O6 K2 O9B C72 1.7(11) . .
O7 K2 O9B C72 120.8(11) 2_667 .
O7 K2 O9B C72 -59.2(11) . .
